data_7205519
loop_
_publ_author_name
'Gruber, Tobias'
'Fischer, Conrad'
'Seichter, Wilhelm'
'Bombicz, Petra'
'Weber, Edwin'

_publ_section_title
;
 Upper rim site lipophilic calix[4]arenes as receptors for natural
 terpenes and functionally related solvent molecules: combined crystal
 structure and QMB sensor study
;
_journal_issue 5
_journal_name_full CrystEngComm
_journal_page_first 1422
_journal_paper_doi 10.1039/c0ce00696c
_journal_volume 13
_journal_year 2011
_chemical_formula_moiety 'C52 H64 O8, C10 H20 O'
_chemical_formula_sum 'C62 H84 O9'
_chemical_formula_weight 973.29
_chemical_name_systematic
;
?
;
_space_group_IT_number 4
_symmetry_cell_setting monoclinic
_symmetry_space_group_name_Hall 'P 2yb'
_symmetry_space_group_name_H-M 'P 1 21 1'
_atom_sites_solution_hydrogens geom
_atom_sites_solution_primary direct
_atom_sites_solution_secondary difmap
_audit_creation_method SHELXL-97
_cell_angle_alpha 90.00
_cell_angle_beta 91.049(2)
_cell_angle_gamma 90.00
_cell_formula_units_Z 4
_cell_length_a 15.6344(6)
_cell_length_b 22.1572(7)
_cell_length_c 15.8763(5)
_cell_measurement_reflns_used 8402
_cell_measurement_temperature 153(2)
_cell_measurement_theta_max 28.86
_cell_measurement_theta_min 2.25
_cell_volume 5498.9(3)
_computing_cell_refinement 'SAINT-NT (Sheldrick, 2006)'
_computing_data_collection 'Kappa APEX 2 (Bruker-AXS)'
_computing_data_reduction SAINT
_computing_molecular_graphics 'ORTEP-3 (Farrugia)'
_computing_publication_material SHELXTL
_computing_structure_refinement 'SHELXL-97 (Sheldrick, 1997)'
_computing_structure_solution 'SHELXS-97 (Sheldrick, 1990)'
_diffrn_ambient_temperature 153(2)
_diffrn_measured_fraction_theta_full 0.998
_diffrn_measured_fraction_theta_max 0.998
_diffrn_measurement_device_type 'CCD area detector'
_diffrn_measurement_method 'phi and omega scans'
_diffrn_radiation_monochromator graphite
_diffrn_radiation_source 'fine-focus sealed tube'
_diffrn_radiation_type MoK\a
_diffrn_radiation_wavelength 0.71073
_diffrn_reflns_av_R_equivalents 0.0494
_diffrn_reflns_av_sigmaI/netI 0.0355
_diffrn_reflns_limit_h_max 19
_diffrn_reflns_limit_h_min -19
_diffrn_reflns_limit_k_max 27
_diffrn_reflns_limit_k_min -27
_diffrn_reflns_limit_l_max 18
_diffrn_reflns_limit_l_min -19
_diffrn_reflns_number 109553
_diffrn_reflns_theta_full 26.40
_diffrn_reflns_theta_max 26.40
_diffrn_reflns_theta_min 1.84
_diffrn_standards_decay_% <1%
_exptl_absorpt_coefficient_mu 0.077
_exptl_absorpt_correction_T_max 0.9848
_exptl_absorpt_correction_T_min 0.9391
_exptl_absorpt_correction_type multi-scan
_exptl_absorpt_process_details 'SADABS (Sheldrick, 2004)'
_exptl_crystal_colour colourless
_exptl_crystal_density_diffrn 1.176
_exptl_crystal_density_method 'not measured'
_exptl_crystal_description block
_exptl_crystal_F_000 2112
_exptl_crystal_size_max 0.41
_exptl_crystal_size_mid 0.40
_exptl_crystal_size_min 0.20
_refine_diff_density_max 0.547
_refine_diff_density_min -0.342
_refine_diff_density_rms 0.051
_refine_ls_abs_structure_details 'Flack H D (1983), Acta Cryst. A39, 876-881'
_refine_ls_extinction_method none
_refine_ls_goodness_of_fit_ref 1.015
_refine_ls_hydrogen_treatment constr
_refine_ls_matrix_type full
_refine_ls_number_parameters 1329
_refine_ls_number_reflns 11557
_refine_ls_number_restraints 10
_refine_ls_restrained_S_all 1.016
_refine_ls_R_factor_all 0.0861
_refine_ls_R_factor_gt 0.0524
_refine_ls_shift/su_max 0.005
_refine_ls_shift/su_mean 0.001
_refine_ls_structure_factor_coef Fsqd
_refine_ls_weighting_details 'calc w=1/[\s^2^(Fo^2^)+(0.1153P)^2^+0.0000P] where P=(Fo^2^+2Fc^2^)/3'
_refine_ls_weighting_scheme calc
_refine_ls_wR_factor_gt 0.1500
_refine_ls_wR_factor_ref 0.1668
_reflns_number_gt 7972
_reflns_number_total 11557
_reflns_threshold_expression >2sigma(I)
_cod_data_source_file C0CE00696C.TXT
_cod_data_source_block togr59fin
_cod_depositor_comments
;
The following automatic conversions were performed:
'_exptl_absorpt_correction_type' value 'multi scan' changed to
'multi-scan' according to
'/home/saulius/struct/CIF-dictionaries/cif_core.dic' dictionary named
'cif_core.dic' version 2.4.1 from 2010-06-29.

Automatic conversion script
Id: cif_fix_enum 1555 2011-01-17 13:19:09Z saulius 
;
_cod_original_sg_symbol_H-M 'P 21'
_cod_database_code 7205519

loop_
_symmetry_equiv_pos_as_xyz
'x, y, z'
'-x, y+1/2, -z'

loop_
_atom_site_label
_atom_site_type_symbol
_atom_site_fract_x
_atom_site_fract_y
_atom_site_fract_z
_atom_site_U_iso_or_equiv
_atom_site_adp_type
_atom_site_occupancy
_atom_site_symmetry_multiplicity
_atom_site_calc_flag
_atom_site_refinement_flags
_atom_site_disorder_assembly
_atom_site_disorder_group
O1 O 0.15015(16) 0.51793(11) 0.14094(15) 0.0299(6) Uani 1 1 d . . .
H1 H 0.1994 0.5162 0.1629 0.045 Uiso 1 1 calc R . .
O2 O 0.06832(16) 0.52375(12) 0.28966(15) 0.0301(6) Uani 1 1 d . . .
H2 H 0.0722 0.5140 0.2388 0.045 Uiso 1 1 calc R . .
O3 O 0.21863(16) 0.52524(11) 0.37302(15) 0.0291(6) Uani 1 1 d . . .
H3 H 0.1685 0.5224 0.3533 0.044 Uiso 1 1 calc R . .
O4 O 0.30225(16) 0.51944(12) 0.22723(15) 0.0294(6) Uani 1 1 d . . .
H4 H 0.2763 0.5222 0.2737 0.044 Uiso 1 1 calc R . .
O5 O 0.0467(2) 0.76387(16) -0.0330(2) 0.0586(9) Uani 1 1 d . . .
O6 O -0.11642(18) 0.76554(14) 0.39456(16) 0.0395(7) Uani 1 1 d . . .
O7 O 0.33262(19) 0.77206(14) 0.54438(17) 0.0424(7) Uani 1 1 d . . .
O8 O 0.4869(2) 0.75436(15) 0.09636(17) 0.0460(8) Uani 1 1 d . . .
C1 C 0.1427(2) 0.56969(16) 0.0933(2) 0.0245(8) Uani 1 1 d . . .
C2 C 0.2125(2) 0.59301(17) 0.0522(2) 0.0247(8) Uani 1 1 d . . .
C3 C 0.2014(2) 0.64564(18) 0.0053(2) 0.0300(9) Uani 1 1 d . . .
H3B H 0.2483 0.6615 -0.0247 0.036 Uiso 1 1 calc R . .
C4 C 0.1231(2) 0.67548(19) 0.0014(2) 0.0313(9) Uani 1 1 d . . .
C5 C 0.0534(2) 0.64984(18) 0.0430(2) 0.0283(9) Uani 1 1 d . . .
H5 H -0.0009 0.6689 0.0386 0.034 Uiso 1 1 calc R . .
C6 C 0.0616(2) 0.59789(17) 0.0900(2) 0.0256(8) Uani 1 1 d . . .
C7 C -0.0136(2) 0.57264(17) 0.1377(2) 0.0248(8) Uani 1 1 d . . .
H7A H -0.0069 0.5284 0.1438 0.030 Uiso 1 1 calc R . .
H7B H -0.0671 0.5804 0.1052 0.030 Uiso 1 1 calc R . .
C8 C 0.0219(2) 0.57685(17) 0.2958(2) 0.0242(8) Uani 1 1 d . . .
C9 C -0.0196(2) 0.60134(18) 0.2244(2) 0.0261(8) Uani 1 1 d . . .
C10 C -0.0641(2) 0.65458(18) 0.2350(2) 0.0264(8) Uani 1 1 d . . .
H10 H -0.0919 0.6724 0.1875 0.032 Uiso 1 1 calc R . .
C11 C -0.0696(2) 0.68325(18) 0.3134(2) 0.0284(8) Uani 1 1 d . . .
C12 C -0.0280(2) 0.65628(17) 0.3827(2) 0.0254(8) Uani 1 1 d . . .
H12 H -0.0314 0.6749 0.4364 0.030 Uiso 1 1 calc R . .
C13 C 0.0180(2) 0.60331(17) 0.3748(2) 0.0258(8) Uani 1 1 d . . .
C14 C 0.0683(2) 0.57889(17) 0.4499(2) 0.0257(8) Uani 1 1 d . . .
H14A H 0.0723 0.5344 0.4455 0.031 Uiso 1 1 calc R . .
H14B H 0.0379 0.5887 0.5023 0.031 Uiso 1 1 calc R . .
C15 C 0.2277(2) 0.57926(15) 0.41550(19) 0.0220(8) Uani 1 1 d . . .
C16 C 0.1580(2) 0.60565(17) 0.4543(2) 0.0249(8) Uani 1 1 d . . .
C17 C 0.1697(2) 0.66051(17) 0.4955(2) 0.0263(8) Uani 1 1 d . . .
H17 H 0.1225 0.6795 0.5215 0.032 Uiso 1 1 calc R . .
C18 C 0.2496(2) 0.68795(17) 0.4991(2) 0.0269(8) Uani 1 1 d . . .
C19 C 0.3192(2) 0.66036(18) 0.4606(2) 0.0268(8) Uani 1 1 d . . .
H19 H 0.3738 0.6791 0.4634 0.032 Uiso 1 1 calc R . .
C20 C 0.3095(2) 0.60588(17) 0.4184(2) 0.0249(8) Uani 1 1 d . . .
C21 C 0.3842(2) 0.57715(17) 0.3732(2) 0.0241(8) Uani 1 1 d . . .
H21A H 0.3771 0.5328 0.3730 0.029 Uiso 1 1 calc R . .
H21B H 0.4381 0.5867 0.4041 0.029 Uiso 1 1 calc R . .
C22 C 0.3494(2) 0.57161(17) 0.2142(2) 0.0254(8) Uani 1 1 d . . .
C23 C 0.3901(2) 0.59979(17) 0.2822(2) 0.0257(8) Uani 1 1 d . . .
C24 C 0.4347(2) 0.65282(18) 0.2664(2) 0.0272(8) Uani 1 1 d . . .
H24 H 0.4627 0.6730 0.3119 0.033 Uiso 1 1 calc R . .
C25 C 0.4393(2) 0.67727(18) 0.1848(2) 0.0270(8) Uani 1 1 d . . .
C26 C 0.3985(2) 0.64645(18) 0.1190(2) 0.0274(8) Uani 1 1 d . . .
H26 H 0.4024 0.6620 0.0635 0.033 Uiso 1 1 calc R . .
C27 C 0.3525(2) 0.59389(17) 0.1319(2) 0.0242(8) Uani 1 1 d . . .
C28 C 0.3015(2) 0.56539(18) 0.0599(2) 0.0276(8) Uani 1 1 d . . .
H28A H 0.2964 0.5214 0.0698 0.033 Uiso 1 1 calc R . .
H28B H 0.3321 0.5714 0.0065 0.033 Uiso 1 1 calc R . .
C29 C 0.1113(3) 0.7343(2) -0.0421(3) 0.0410(11) Uani 1 1 d . . .
C30 C 0.1824(4) 0.7581(3) -0.0964(3) 0.0637(15) Uani 1 1 d . . .
H30A H 0.1872 0.7317 -0.1464 0.076 Uiso 1 1 calc R . .
H30B H 0.2370 0.7553 -0.0640 0.076 Uiso 1 1 calc R . .
C31 C 0.1700(4) 0.8244(3) -0.1267(4) 0.0783(18) Uani 1 1 d . . .
H31A H 0.2109 0.8327 -0.1721 0.094 Uiso 1 1 calc R . .
H31B H 0.1115 0.8289 -0.1508 0.094 Uiso 1 1 calc R . .
C32 C 0.1831(5) 0.8710(3) -0.0568(5) 0.104(2) Uani 1 1 d . . .
H32A H 0.1501 0.8576 -0.0075 0.125 Uiso 1 1 calc R . .
H32B H 0.1578 0.9096 -0.0764 0.125 Uiso 1 1 calc R . .
C33 C 0.2767(6) 0.8838(4) -0.0262(6) 0.118(3) Uani 1 1 d . . .
H33A H 0.2747 0.9073 0.0268 0.141 Uiso 1 1 calc R . .
H33B H 0.3047 0.8448 -0.0129 0.141 Uiso 1 1 calc R . .
C34 C 0.3303(6) 0.9167(4) -0.0861(5) 0.115(3) Uani 1 1 d . . .
H34A H 0.3329 0.8939 -0.1389 0.173 Uiso 1 1 calc R . .
H34B H 0.3881 0.9214 -0.0621 0.173 Uiso 1 1 calc R . .
H34C H 0.3054 0.9565 -0.0971 0.173 Uiso 1 1 calc R . .
C35 C -0.1181(3) 0.74088(19) 0.3256(2) 0.0308(9) Uani 1 1 d . . .
C36 C -0.1679(3) 0.7675(2) 0.2521(2) 0.0364(10) Uani 1 1 d . B .
H36A H -0.2054 0.7358 0.2275 0.044 Uiso 1 1 calc R . .
H36B H -0.1272 0.7799 0.2083 0.044 Uiso 1 1 calc R . .
C37 C -0.2227(3) 0.8218(2) 0.2755(3) 0.0445(11) Uani 1 1 d . . .
H37A H -0.2677 0.8074 0.3137 0.053 Uiso 1 1 calc R A 1
H37B H -0.1860 0.8501 0.3082 0.053 Uiso 1 1 calc R A 1
C38 C -0.2658(7) 0.8570(5) 0.2056(6) 0.036(2) Uani 0.625(7) 1 d P B 1
H38A H -0.3117 0.8822 0.2295 0.043 Uiso 0.625(7) 1 calc PR B 1
H38B H -0.2927 0.8285 0.1650 0.043 Uiso 0.625(7) 1 calc PR B 1
C39 C -0.2037(5) 0.8977(3) 0.1590(5) 0.0481(16) Uani 0.625(7) 1 d P B 1
H39A H -0.1667 0.8732 0.1224 0.058 Uiso 0.625(7) 1 calc PR B 1
H39B H -0.1668 0.9199 0.1997 0.058 Uiso 0.625(7) 1 calc PR B 1
C40 C -0.2601(5) 0.9447(3) 0.1025(3) 0.092(2) Uani 0.625(7) 1 d P B 1
H40A H -0.3046 0.9226 0.0711 0.138 Uiso 0.625(7) 1 calc PR B 1
H40B H -0.2228 0.9655 0.0629 0.138 Uiso 0.625(7) 1 calc PR B 1
H40C H -0.2868 0.9744 0.1395 0.138 Uiso 0.625(7) 1 calc PR B 1
C38B C -0.2400(13) 0.8521(10) 0.1814(11) 0.036(2) Uani 0.375(7) 1 d P B 2
H38C H -0.1866 0.8520 0.1489 0.043 Uiso 0.375(7) 1 calc PR B 2
H38D H -0.2838 0.8286 0.1498 0.043 Uiso 0.375(7) 1 calc PR B 2
C39B C -0.2713(8) 0.9176(5) 0.1945(7) 0.0481(16) Uani 0.375(7) 1 d P B 2
H39C H -0.2353 0.9392 0.2367 0.058 Uiso 0.375(7) 1 calc PR B 2
H39D H -0.3317 0.9187 0.2119 0.058 Uiso 0.375(7) 1 calc PR B 2
C40B C -0.2601(5) 0.9447(3) 0.1025(3) 0.092(2) Uani 0.375(7) 1 d P B 2
H40D H -0.2024 0.9616 0.0977 0.138 Uiso 0.375(7) 1 calc PR B 2
H40E H -0.3025 0.9766 0.0927 0.138 Uiso 0.375(7) 1 calc PR B 2
H40F H -0.2683 0.9127 0.0606 0.138 Uiso 0.375(7) 1 calc PR B 2
C41 C 0.2623(3) 0.74839(18) 0.5406(2) 0.0311(9) Uani 1 1 d . . .
C42 C 0.1852(3) 0.7775(2) 0.5795(3) 0.0432(11) Uani 1 1 d . . .
H42A H 0.1654 0.7514 0.6258 0.052 Uiso 1 1 calc R . .
H42B H 0.1387 0.7794 0.5365 0.052 Uiso 1 1 calc R . .
C43 C 0.2002(3) 0.8411(2) 0.6144(3) 0.0496(11) Uani 1 1 d . . .
H43A H 0.2218 0.8674 0.5691 0.060 Uiso 1 1 calc R . .
H43B H 0.2443 0.8395 0.6599 0.060 Uiso 1 1 calc R . .
C44 C 0.1175(4) 0.8680(2) 0.6490(3) 0.0614(13) Uani 1 1 d . . .
H44A H 0.0738 0.8688 0.6030 0.074 Uiso 1 1 calc R . .
H44B H 0.0961 0.8409 0.6935 0.074 Uiso 1 1 calc R . .
C45 C 0.1261(4) 0.9317(2) 0.6856(4) 0.0699(15) Uani 1 1 d . . .
H45A H 0.0735 0.9419 0.7163 0.084 Uiso 1 1 calc R . .
H45B H 0.1748 0.9327 0.7263 0.084 Uiso 1 1 calc R . .
C46 C 0.1400(4) 0.9774(3) 0.6190(4) 0.0789(17) Uani 1 1 d . . .
H46A H 0.1949 0.9698 0.5922 0.118 Uiso 1 1 calc R . .
H46B H 0.1404 1.0178 0.6441 0.118 Uiso 1 1 calc R . .
H46C H 0.0938 0.9747 0.5766 0.118 Uiso 1 1 calc R . .
C47 C 0.4841(2) 0.73446(19) 0.1679(2) 0.0335(9) Uani 1 1 d . . .
C48 C 0.5266(3) 0.7696(2) 0.2384(2) 0.0387(9) Uani 1 1 d . . .
H48A H 0.5703 0.7968 0.2146 0.046 Uiso 1 1 calc R . .
H48B H 0.5563 0.7412 0.2772 0.046 Uiso 1 1 calc R . .
C49 C 0.4618(3) 0.8078(2) 0.2889(3) 0.0441(10) Uani 1 1 d . . .
H49A H 0.4210 0.8271 0.2489 0.053 Uiso 1 1 calc R . .
H49B H 0.4288 0.7805 0.3256 0.053 Uiso 1 1 calc R . .
C50 C 0.5031(3) 0.85557(19) 0.3424(2) 0.0454(11) Uani 1 1 d . . .
H50A H 0.5339 0.8840 0.3056 0.054 Uiso 1 1 calc R . .
H50B H 0.5458 0.8365 0.3808 0.054 Uiso 1 1 calc R . .
C51 C 0.4397(4) 0.8901(2) 0.3936(3) 0.0695(16) Uani 1 1 d . . .
H51A H 0.4148 0.8626 0.4357 0.083 Uiso 1 1 calc R . .
H51B H 0.3927 0.9041 0.3559 0.083 Uiso 1 1 calc R . .
C52 C 0.4780(5) 0.9443(3) 0.4392(3) 0.0817(19) Uani 1 1 d . . .
H52A H 0.5266 0.9312 0.4745 0.123 Uiso 1 1 calc R . .
H52B H 0.4346 0.9629 0.4746 0.123 Uiso 1 1 calc R . .
H52C H 0.4976 0.9738 0.3978 0.123 Uiso 1 1 calc R . .
O1A O 0.34506(16) 0.41221(11) 0.36031(16) 0.0302(6) Uani 1 1 d . . .
H1A H 0.2933 0.4213 0.3533 0.045 Uiso 1 1 calc R . .
O2A O 0.42837(17) 0.40686(11) 0.21368(15) 0.0283(6) Uani 1 1 d . . .
H2A H 0.4088 0.4098 0.2624 0.042 Uiso 1 1 calc R . .
O3A O 0.27912(16) 0.40614(11) 0.12840(15) 0.0288(6) Uani 1 1 d . . .
H3A H 0.3198 0.4034 0.1635 0.043 Uiso 1 1 calc R . .
O4A O 0.19236(16) 0.41115(11) 0.27228(15) 0.0274(6) Uani 1 1 d . . .
H4A H 0.2149 0.4111 0.2246 0.041 Uiso 1 1 calc R . .
O5A O 0.45371(19) 0.17440(14) 0.55497(19) 0.0476(8) Uani 1 1 d . . .
O6A O 0.62723(18) 0.17117(13) 0.10919(16) 0.0388(7) Uani 1 1 d . . .
O7A O 0.17206(18) 0.15860(14) -0.04046(18) 0.0409(7) Uani 1 1 d . . .
O8A O 0.0085(2) 0.17238(15) 0.3931(2) 0.0550(9) Uani 1 1 d . . .
C1A C 0.3514(2) 0.35984(16) 0.4069(2) 0.0237(8) Uani 1 1 d . . .
C2A C 0.2805(2) 0.33605(16) 0.4475(2) 0.0246(8) Uani 1 1 d . . .
C3A C 0.2914(2) 0.28351(17) 0.4936(2) 0.0259(8) Uani 1 1 d . . .
H3C H 0.2439 0.2668 0.5219 0.031 Uiso 1 1 calc R . .
C4A C 0.3708(2) 0.25446(17) 0.4995(2) 0.0274(8) Uani 1 1 d . . .
C5A C 0.4406(2) 0.27951(17) 0.4585(2) 0.0259(8) Uani 1 1 d . . .
H5A H 0.4946 0.2599 0.4619 0.031 Uiso 1 1 calc R . .
C6A C 0.4323(2) 0.33277(16) 0.4127(2) 0.0239(8) Uani 1 1 d . . .
C7A C 0.5084(2) 0.35788(18) 0.3665(2) 0.0274(8) Uani 1 1 d . . .
H7C H 0.5612 0.3496 0.3999 0.033 Uiso 1 1 calc R . .
H7D H 0.5023 0.4022 0.3614 0.033 Uiso 1 1 calc R . .
C8A C 0.4758(2) 0.35512(17) 0.2079(2) 0.0242(8) Uani 1 1 d . . .
C9A C 0.5172(2) 0.33072(17) 0.2788(2) 0.0244(8) Uani 1 1 d . . .
C10A C 0.5648(2) 0.27781(18) 0.2684(2) 0.0273(8) Uani 1 1 d . . .
H10A H 0.5931 0.2603 0.3158 0.033 Uiso 1 1 calc R . .
C11A C 0.5714(2) 0.25037(17) 0.1899(2) 0.0243(8) Uani 1 1 d . . .
C12A C 0.5295(2) 0.27610(17) 0.1206(2) 0.0243(8) Uani 1 1 d . . .
H12A H 0.5342 0.2576 0.0669 0.029 Uiso 1 1 calc R . .
C13A C 0.4812(2) 0.32796(17) 0.1281(2) 0.0237(8) Uani 1 1 d . . .
C14A C 0.4313(2) 0.35370(17) 0.0531(2) 0.0250(8) Uani 1 1 d . . .
H14C H 0.4269 0.3980 0.0592 0.030 Uiso 1 1 calc R . .
H14D H 0.4626 0.3451 0.0008 0.030 Uiso 1 1 calc R . .
C15A C 0.2710(2) 0.35256(17) 0.0845(2) 0.0244(8) Uani 1 1 d . . .
C16A C 0.3423(2) 0.32676(16) 0.04638(19) 0.0228(8) Uani 1 1 d . . .
C17A C 0.3307(2) 0.27299(17) 0.0024(2) 0.0259(8) Uani 1 1 d . . .
H17A H 0.3780 0.2546 -0.0241 0.031 Uiso 1 1 calc R . .
C18A C 0.2499(2) 0.24551(18) -0.0033(2) 0.0267(8) Uani 1 1 d . . .
C19A C 0.1808(2) 0.27302(17) 0.0343(2) 0.0267(8) Uani 1 1 d . . .
H19A H 0.1260 0.2546 0.0297 0.032 Uiso 1 1 calc R . .
C20A C 0.1897(2) 0.32680(16) 0.0785(2) 0.0244(8) Uani 1 1 d . . .
C21A C 0.1141(2) 0.35381(18) 0.1233(2) 0.0299(9) Uani 1 1 d . . .
H21C H 0.0609 0.3441 0.0914 0.036 Uiso 1 1 calc R . .
H21D H 0.1202 0.3983 0.1248 0.036 Uiso 1 1 calc R . .
C22A C 0.1466(2) 0.35833(16) 0.2827(2) 0.0248(8) Uani 1 1 d . . .
C23A C 0.1071(2) 0.32996(17) 0.2135(2) 0.0262(8) Uani 1 1 d . . .
C24A C 0.0644(2) 0.27572(18) 0.2267(2) 0.0291(8) Uani 1 1 d . . .
H24A H 0.0382 0.2554 0.1803 0.035 Uiso 1 1 calc R . .
C25A C 0.0597(2) 0.25099(18) 0.3065(2) 0.0318(9) Uani 1 1 d . . .
C26A C 0.0978(2) 0.28107(18) 0.3750(2) 0.0294(9) Uani 1 1 d . . .
H26A H 0.0931 0.2646 0.4299 0.035 Uiso 1 1 calc R . .
C27A C 0.1422(2) 0.33443(17) 0.3639(2) 0.0268(8) Uani 1 1 d . . .
C28A C 0.1909(2) 0.36301(17) 0.4382(2) 0.0257(8) Uani 1 1 d . . .
H28C H 0.1953 0.4071 0.4293 0.031 Uiso 1 1 calc R . .
H28D H 0.1590 0.3561 0.4907 0.031 Uiso 1 1 calc R . .
C29A C 0.3831(3) 0.19731(18) 0.5484(2) 0.0320(9) Uani 1 1 d . . .
C30A C 0.3079(3) 0.1690(2) 0.5896(3) 0.0443(11) Uani 1 1 d . . .
H30C H 0.2769 0.2005 0.6211 0.053 Uiso 1 1 calc R . .
H30D H 0.3288 0.1387 0.6309 0.053 Uiso 1 1 calc R . .
C31A C 0.2455(3) 0.1385(2) 0.5281(3) 0.0542(12) Uani 1 1 d . . .
H31C H 0.1944 0.1254 0.5592 0.065 Uiso 1 1 calc R . .
H31D H 0.2265 0.1684 0.4853 0.065 Uiso 1 1 calc R . .
C32A C 0.2827(3) 0.0850(2) 0.4840(3) 0.0541(12) Uani 1 1 d D . .
H32C H 0.2978 0.0538 0.5264 0.065 Uiso 1 1 calc R . .
H32D H 0.3361 0.0974 0.4562 0.065 Uiso 1 1 calc R . .
C33A C 0.2225(4) 0.0575(3) 0.4185(4) 0.0768(16) Uani 1 1 d D . .
H33C H 0.2095 0.0881 0.3746 0.092 Uiso 1 1 calc R . .
H33D H 0.1681 0.0468 0.4457 0.092 Uiso 1 1 calc R . .
C34A C 0.2589(5) 0.0017(3) 0.3771(5) 0.098(2) Uani 1 1 d D . .
H34D H 0.3189 0.0089 0.3631 0.148 Uiso 1 1 calc R . .
H34E H 0.2260 -0.0073 0.3255 0.148 Uiso 1 1 calc R . .
H34F H 0.2555 -0.0326 0.4159 0.148 Uiso 1 1 calc R . .
C35A C 0.6194(2) 0.19362(18) 0.1783(2) 0.0285(9) Uani 1 1 d . D .
C36A C 0.6583(3) 0.1615(2) 0.2552(2) 0.0397(10) Uani 1 1 d . . .
H36C H 0.7011 0.1886 0.2821 0.048 Uiso 1 1 calc R C 1
H36D H 0.6125 0.1545 0.2963 0.048 Uiso 1 1 calc R C 1
C37A C 0.7007(4) 0.1021(2) 0.2367(3) 0.0658(15) Uani 0.414(7) 1 d PD D 1
H37C H 0.7581 0.1081 0.2129 0.079 Uiso 0.414(7) 1 calc PR D 1
H37D H 0.6655 0.0775 0.1973 0.079 Uiso 0.414(7) 1 calc PR D 1
C38A C 0.7068(9) 0.0719(5) 0.3269(7) 0.049(4) Uani 0.414(7) 1 d PD D 1
H38E H 0.7510 0.0932 0.3610 0.059 Uiso 0.414(7) 1 calc PR D 1
H38F H 0.6514 0.0771 0.3552 0.059 Uiso 0.414(7) 1 calc PR D 1
C39A C 0.7290(9) 0.0040(5) 0.3249(7) 0.0564(19) Uani 0.414(7) 1 d PD D 1
H39E H 0.6835 -0.0169 0.2921 0.068 Uiso 0.414(7) 1 calc PR D 1
H39F H 0.7828 -0.0008 0.2938 0.068 Uiso 0.414(7) 1 calc PR D 1
C40A C 0.740(3) -0.0285(13) 0.4101(12) 0.082(5) Uani 0.414(7) 1 d PD D 1
H40G H 0.7826 -0.0074 0.4449 0.124 Uiso 0.414(7) 1 calc PR D 1
H40H H 0.7585 -0.0701 0.4005 0.124 Uiso 0.414(7) 1 calc PR D 1
H40I H 0.6849 -0.0288 0.4391 0.124 Uiso 0.414(7) 1 calc PR D 1
C37C C 0.7007(4) 0.1021(2) 0.2367(3) 0.0658(15) Uani 0.586(7) 1 d P D 2
H37E H 0.7435 0.1100 0.1929 0.079 Uiso 0.586(7) 1 calc PR D 2
H37F H 0.6564 0.0758 0.2107 0.079 Uiso 0.586(7) 1 calc PR D 2
C38C C 0.7453(6) 0.0652(5) 0.3050(6) 0.054(3) Uani 0.586(7) 1 d PD D 2
H38G H 0.7845 0.0353 0.2800 0.065 Uiso 0.586(7) 1 calc PR D 2
H38H H 0.7787 0.0917 0.3437 0.065 Uiso 0.586(7) 1 calc PR D 2
C39C C 0.6740(6) 0.0338(4) 0.3515(5) 0.0564(19) Uani 0.586(7) 1 d PD D 2
H39G H 0.6348 0.0130 0.3113 0.068 Uiso 0.586(7) 1 calc PR D 2
H39H H 0.6407 0.0633 0.3844 0.068 Uiso 0.586(7) 1 calc PR D 2
C40C C 0.718(2) -0.0123(9) 0.4107(10) 0.082(5) Uani 0.586(7) 1 d PD D 2
H40J H 0.7434 -0.0447 0.3771 0.124 Uiso 0.586(7) 1 calc PR D 2
H40K H 0.6763 -0.0294 0.4489 0.124 Uiso 0.586(7) 1 calc PR D 2
H40L H 0.7636 0.0079 0.4436 0.124 Uiso 0.586(7) 1 calc PR D 2
C41A C 0.2381(2) 0.18716(18) -0.0482(2) 0.0296(9) Uani 1 1 d . . .
C42A C 0.3087(3) 0.16325(19) -0.1026(2) 0.0336(9) Uani 1 1 d . . .
H42C H 0.3593 0.1546 -0.0663 0.040 Uiso 1 1 calc R . .
H42D H 0.3250 0.1952 -0.1429 0.040 Uiso 1 1 calc R . .
C43A C 0.2858(3) 0.10677(19) -0.1518(3) 0.0420(10) Uani 1 1 d . . .
H43C H 0.2660 0.0756 -0.1121 0.050 Uiso 1 1 calc R . .
H43D H 0.2378 0.1161 -0.1911 0.050 Uiso 1 1 calc R . .
C44A C 0.3589(3) 0.08148(19) -0.2013(2) 0.0380(9) Uani 1 1 d . . .
H44C H 0.4031 0.0658 -0.1616 0.046 Uiso 1 1 calc R . .
H44D H 0.3850 0.1144 -0.2343 0.046 Uiso 1 1 calc R . .
C45A C 0.3311(3) 0.0312(2) -0.2607(3) 0.0502(11) Uani 1 1 d . . .
H45C H 0.3053 -0.0016 -0.2273 0.060 Uiso 1 1 calc R . .
H45D H 0.2861 0.0470 -0.2996 0.060 Uiso 1 1 calc R . .
C46A C 0.4018(4) 0.0053(3) -0.3118(4) 0.0817(19) Uani 1 1 d . . .
H46D H 0.4299 0.0378 -0.3428 0.123 Uiso 1 1 calc R . .
H46E H 0.3782 -0.0243 -0.3517 0.123 Uiso 1 1 calc R . .
H46F H 0.4436 -0.0144 -0.2742 0.123 Uiso 1 1 calc R . .
C47A C 0.0171(3) 0.1913(2) 0.3220(3) 0.0415(11) Uani 1 1 d . . .
C48A C -0.0072(5) 0.1524(2) 0.2462(3) 0.079(2) Uani 1 1 d . . .
H48C H -0.0558 0.1722 0.2163 0.095 Uiso 1 1 calc R . .
H48D H 0.0416 0.1525 0.2074 0.095 Uiso 1 1 calc R . .
C49A C -0.0302(6) 0.0913(3) 0.2613(5) 0.119(3) Uani 1 1 d D . .
H49C H -0.0852 0.0900 0.2912 0.143 Uiso 1 1 calc R . .
H49D H 0.0139 0.0721 0.2979 0.143 Uiso 1 1 calc R . .
C50A C -0.0391(5) 0.0552(3) 0.1768(4) 0.106(3) Uani 1 1 d D . .
H50C H -0.0751 0.0197 0.1894 0.127 Uiso 1 1 calc R . .
H50D H -0.0734 0.0810 0.1381 0.127 Uiso 1 1 calc R . .
C51A C 0.0352(5) 0.0312(4) 0.1248(6) 0.116(3) Uani 1 1 d D . .
H51C H 0.0616 0.0651 0.0940 0.139 Uiso 1 1 calc R . .
H51D H 0.0792 0.0137 0.1631 0.139 Uiso 1 1 calc R . .
C52A C 0.0050(6) -0.0167(3) 0.0619(4) 0.107(3) Uani 1 1 d . . .
H52D H -0.0165 -0.0518 0.0925 0.160 Uiso 1 1 calc R . .
H52E H 0.0529 -0.0290 0.0269 0.160 Uiso 1 1 calc R . .
H52F H -0.0409 -0.0001 0.0260 0.160 Uiso 1 1 calc R . .
O1H O 0.0038(2) 0.81769(18) 0.1476(2) 0.0637(9) Uani 1 1 d . . .
H1H H 0.0302 0.8099 0.1033 0.096 Uiso 1 1 calc R . .
C1H C 0.0607(3) 0.8436(2) 0.2074(3) 0.0499(11) Uani 1 1 d . . .
H1H1 H 0.1020 0.8703 0.1776 0.060 Uiso 1 1 calc R . .
C2H C 0.1112(3) 0.7965(2) 0.2598(3) 0.0453(11) Uani 1 1 d . . .
H2H H 0.0683 0.7711 0.2895 0.054 Uiso 1 1 calc R . .
C3H C 0.1648(3) 0.8281(2) 0.3269(3) 0.0557(12) Uani 1 1 d . . .
H3H1 H 0.2068 0.8549 0.2998 0.067 Uiso 1 1 calc R . .
H3H2 H 0.1967 0.7978 0.3608 0.067 Uiso 1 1 calc R . .
C4H C 0.1071(4) 0.8659(3) 0.3853(3) 0.0647(14) Uani 1 1 d . . .
H4H1 H 0.0681 0.8385 0.4155 0.078 Uiso 1 1 calc R . .
H4H2 H 0.1434 0.8868 0.4279 0.078 Uiso 1 1 calc R . .
C5H C 0.0540(3) 0.9126(2) 0.3363(3) 0.0604(13) Uani 1 1 d . . .
H5H H 0.0943 0.9425 0.3115 0.072 Uiso 1 1 calc R . .
C6H C 0.0059(3) 0.8821(2) 0.2651(3) 0.0551(12) Uani 1 1 d . . .
H6H1 H -0.0232 0.9135 0.2306 0.066 Uiso 1 1 calc R . .
H6H2 H -0.0390 0.8561 0.2892 0.066 Uiso 1 1 calc R . .
C7H C -0.0062(4) 0.9466(3) 0.3938(4) 0.0783(17) Uani 1 1 d . . .
H7H1 H -0.0386 0.9765 0.3609 0.117 Uiso 1 1 calc R . .
H7H2 H 0.0272 0.9670 0.4382 0.117 Uiso 1 1 calc R . .
H7H3 H -0.0459 0.9180 0.4194 0.117 Uiso 1 1 calc R . .
C8H C 0.1642(3) 0.7533(2) 0.2035(3) 0.0481(11) Uani 1 1 d . . .
H8H H 0.1243 0.7376 0.1588 0.058 Uiso 1 1 calc R . .
C9H C 0.2356(3) 0.7837(3) 0.1597(4) 0.0693(15) Uani 1 1 d . . .
H9H1 H 0.2740 0.8026 0.2014 0.104 Uiso 1 1 calc R . .
H9H2 H 0.2124 0.8146 0.1215 0.104 Uiso 1 1 calc R . .
H9H3 H 0.2675 0.7538 0.1273 0.104 Uiso 1 1 calc R . .
C10H C 0.1956(3) 0.6996(3) 0.2531(3) 0.0595(14) Uani 1 1 d . . .
H10H H 0.2216 0.6704 0.2149 0.089 Uiso 1 1 calc R . .
H10I H 0.1474 0.6807 0.2816 0.089 Uiso 1 1 calc R . .
H10J H 0.2383 0.7128 0.2952 0.089 Uiso 1 1 calc R . .
O1G O 0.2535(2) 0.05555(17) 0.0704(2) 0.0678(10) Uani 1 1 d . . .
H1G H 0.2240 0.0767 0.0360 0.102 Uiso 1 1 calc R . .
C1G C 0.3146(3) 0.0931(2) 0.1131(3) 0.0461(10) Uani 1 1 d . . .
H1G1 H 0.3457 0.1168 0.0697 0.055 Uiso 1 1 calc R . .
C2G C 0.3800(3) 0.0533(2) 0.1602(3) 0.0463(10) Uani 1 1 d . . .
H2G H 0.3473 0.0303 0.2032 0.056 Uiso 1 1 calc R . .
C3G C 0.4429(3) 0.0929(2) 0.2089(3) 0.0509(11) Uani 1 1 d . . .
H3G1 H 0.4811 0.0668 0.2435 0.061 Uiso 1 1 calc R . .
H3G2 H 0.4788 0.1149 0.1683 0.061 Uiso 1 1 calc R . .
C4G C 0.4001(3) 0.1382(2) 0.2658(3) 0.0454(11) Uani 1 1 d . . .
H4G1 H 0.4442 0.1640 0.2931 0.054 Uiso 1 1 calc R . .
H4G2 H 0.3694 0.1165 0.3106 0.054 Uiso 1 1 calc R . .
C5G C 0.3369(3) 0.17793(19) 0.2164(3) 0.0403(9) Uani 1 1 d . . .
H5G H 0.3694 0.1999 0.1723 0.048 Uiso 1 1 calc R . .
C6G C 0.2719(3) 0.1376(2) 0.1722(3) 0.0458(10) Uani 1 1 d . . .
H6G1 H 0.2309 0.1629 0.1396 0.055 Uiso 1 1 calc R . .
H6G2 H 0.2393 0.1151 0.2148 0.055 Uiso 1 1 calc R . .
C7G C 0.2958(4) 0.2237(2) 0.2713(3) 0.0606(14) Uani 1 1 d . . .
H7G1 H 0.2579 0.2494 0.2370 0.091 Uiso 1 1 calc R . .
H7G2 H 0.3401 0.2486 0.2986 0.091 Uiso 1 1 calc R . .
H7G3 H 0.2624 0.2032 0.3144 0.091 Uiso 1 1 calc R . .
C8G C 0.4215(4) 0.0060(2) 0.1034(3) 0.0587(13) Uani 1 1 d . . .
H8G H 0.3745 -0.0148 0.0712 0.070 Uiso 1 1 calc R . .
C9G C 0.4700(5) -0.0419(3) 0.1539(4) 0.095(2) Uani 1 1 d . . .
H9G1 H 0.5166 -0.0228 0.1862 0.143 Uiso 1 1 calc R . .
H9G2 H 0.4936 -0.0719 0.1153 0.143 Uiso 1 1 calc R . .
H9G3 H 0.4308 -0.0618 0.1925 0.143 Uiso 1 1 calc R . .
C10G C 0.4815(4) 0.0340(3) 0.0393(3) 0.0755(16) Uani 1 1 d . . .
H10K H 0.4533 0.0686 0.0122 0.113 Uiso 1 1 calc R . .
H10L H 0.4956 0.0039 -0.0035 0.113 Uiso 1 1 calc R . .
H10M H 0.5341 0.0475 0.0680 0.113 Uiso 1 1 calc R . .

loop_
_atom_site_aniso_label
_atom_site_aniso_U_11
_atom_site_aniso_U_22
_atom_site_aniso_U_33
_atom_site_aniso_U_23
_atom_site_aniso_U_13
_atom_site_aniso_U_12
O1 0.0314(14) 0.0231(14) 0.0353(14) 0.0003(12) -0.0013(11) 0.0035(12)
O2 0.0315(14) 0.0282(14) 0.0306(13) -0.0036(12) 0.0005(11) 0.0015(12)
O3 0.0326(15) 0.0250(14) 0.0296(13) -0.0005(11) -0.0027(11) -0.0016(12)
O4 0.0343(15) 0.0242(14) 0.0299(13) 0.0013(11) -0.0009(11) -0.0005(12)
O5 0.0404(18) 0.059(2) 0.077(2) 0.0350(18) 0.0086(16) 0.0148(17)
O6 0.0470(17) 0.0443(17) 0.0271(14) -0.0050(13) -0.0026(12) 0.0141(14)
O7 0.0396(17) 0.0431(17) 0.0443(16) -0.0122(14) -0.0045(13) -0.0095(15)
O8 0.0554(19) 0.0516(19) 0.0314(15) 0.0058(14) 0.0071(13) -0.0183(16)
C1 0.027(2) 0.024(2) 0.0220(17) -0.0045(15) -0.0040(15) -0.0011(16)
C2 0.0256(19) 0.028(2) 0.0203(17) -0.0055(15) -0.0025(14) 0.0048(17)
C3 0.026(2) 0.036(2) 0.0273(19) 0.0021(17) -0.0010(15) 0.0002(18)
C4 0.031(2) 0.041(2) 0.0220(18) 0.0031(17) -0.0028(15) 0.0099(19)
C5 0.0232(19) 0.034(2) 0.0270(19) 0.0002(16) -0.0021(15) 0.0050(18)
C6 0.026(2) 0.031(2) 0.0202(17) -0.0068(16) -0.0022(14) 0.0029(17)
C7 0.0211(18) 0.029(2) 0.0242(17) -0.0043(15) -0.0005(14) 0.0014(16)
C8 0.0204(19) 0.024(2) 0.0279(19) 0.0012(15) 0.0013(15) -0.0038(16)
C9 0.0233(19) 0.031(2) 0.0244(18) -0.0023(16) 0.0001(15) -0.0055(17)
C10 0.0219(19) 0.034(2) 0.0229(17) 0.0026(16) -0.0018(14) 0.0007(17)
C11 0.025(2) 0.031(2) 0.0290(19) 0.0008(16) 0.0013(15) -0.0010(17)
C12 0.0200(18) 0.032(2) 0.0238(18) -0.0018(16) 0.0009(14) -0.0051(17)
C13 0.025(2) 0.026(2) 0.0268(18) 0.0014(16) -0.0031(15) -0.0044(17)
C14 0.0260(19) 0.026(2) 0.0253(18) 0.0028(15) 0.0002(14) -0.0001(17)
C15 0.030(2) 0.0184(18) 0.0170(16) 0.0022(14) -0.0026(14) 0.0003(16)
C16 0.025(2) 0.0263(19) 0.0232(17) 0.0070(16) -0.0043(15) -0.0007(17)
C17 0.0263(19) 0.031(2) 0.0217(17) -0.0007(15) -0.0016(14) 0.0000(17)
C18 0.031(2) 0.028(2) 0.0225(17) 0.0020(15) -0.0044(15) -0.0038(17)
C19 0.026(2) 0.033(2) 0.0211(17) 0.0016(16) -0.0028(14) -0.0053(17)
C20 0.0234(19) 0.031(2) 0.0207(17) 0.0053(16) -0.0034(14) -0.0024(17)
C21 0.0222(18) 0.0258(19) 0.0243(17) 0.0030(15) -0.0030(14) 0.0012(16)
C22 0.0200(18) 0.025(2) 0.0311(19) 0.0015(15) -0.0005(15) 0.0034(16)
C23 0.0216(19) 0.027(2) 0.0282(18) 0.0055(16) 0.0001(15) 0.0060(16)
C24 0.0188(18) 0.035(2) 0.0273(18) 0.0005(16) -0.0007(14) -0.0004(17)
C25 0.0180(18) 0.033(2) 0.0298(19) 0.0007(16) 0.0023(14) 0.0030(16)
C26 0.0216(19) 0.035(2) 0.0258(18) 0.0043(16) 0.0038(14) 0.0044(17)
C27 0.0225(18) 0.0248(19) 0.0253(17) 0.0017(15) 0.0009(14) 0.0072(16)
C28 0.029(2) 0.027(2) 0.0272(18) -0.0034(16) 0.0002(15) 0.0048(16)
C29 0.034(2) 0.052(3) 0.037(2) 0.016(2) -0.0018(18) 0.006(2)
C30 0.068(3) 0.062(3) 0.062(3) 0.029(3) 0.018(3) 0.017(3)
C31 0.065(4) 0.092(5) 0.079(4) 0.039(4) 0.013(3) 0.014(3)
C32 0.107(6) 0.080(5) 0.127(6) 0.011(5) 0.029(5) -0.017(4)
C33 0.137(8) 0.092(5) 0.124(6) 0.020(5) 0.007(6) -0.011(5)
C34 0.136(7) 0.093(6) 0.117(6) 0.004(5) 0.016(5) 0.017(5)
C35 0.028(2) 0.035(2) 0.029(2) 0.0021(17) 0.0020(16) 0.0026(18)
C36 0.035(2) 0.041(2) 0.033(2) -0.0019(18) -0.0054(17) 0.005(2)
C37 0.049(3) 0.038(2) 0.047(2) 0.0016(19) -0.011(2) 0.010(2)
C38 0.038(6) 0.038(3) 0.031(6) 0.003(4) -0.003(3) 0.006(4)
C39 0.052(4) 0.042(3) 0.050(4) 0.006(3) -0.010(3) 0.006(3)
C40 0.175(7) 0.044(3) 0.054(3) 0.011(3) -0.046(4) -0.019(4)
C38B 0.038(6) 0.038(3) 0.031(6) 0.003(4) -0.003(3) 0.006(4)
C39B 0.052(4) 0.042(3) 0.050(4) 0.006(3) -0.010(3) 0.006(3)
C40B 0.175(7) 0.044(3) 0.054(3) 0.011(3) -0.046(4) -0.019(4)
C41 0.040(2) 0.031(2) 0.0222(18) -0.0034(16) -0.0049(16) -0.0004(19)
C42 0.044(2) 0.039(2) 0.048(2) -0.016(2) -0.0013(19) -0.005(2)
C43 0.055(3) 0.043(3) 0.051(3) -0.014(2) 0.004(2) -0.012(2)
C44 0.071(3) 0.047(3) 0.066(3) -0.015(2) 0.007(3) -0.005(3)
C45 0.072(4) 0.055(3) 0.083(4) -0.017(3) 0.008(3) -0.007(3)
C46 0.085(4) 0.060(3) 0.091(4) -0.010(3) -0.002(3) 0.012(3)
C47 0.027(2) 0.039(2) 0.035(2) 0.0061(18) 0.0022(17) -0.0041(18)
C48 0.037(2) 0.040(2) 0.039(2) 0.0010(18) 0.0036(17) -0.0104(19)
C49 0.050(3) 0.042(2) 0.041(2) -0.0033(18) 0.0010(19) 0.002(2)
C50 0.069(3) 0.033(2) 0.034(2) 0.0076(17) -0.004(2) -0.004(2)
C51 0.108(5) 0.048(3) 0.052(3) -0.003(2) -0.003(3) 0.012(3)
C52 0.141(6) 0.050(3) 0.054(3) -0.006(3) -0.007(3) 0.008(4)
O1A 0.0302(14) 0.0275(14) 0.0329(14) 0.0048(11) 0.0030(12) 0.0038(12)
O2A 0.0340(15) 0.0276(14) 0.0233(13) -0.0003(11) -0.0010(11) 0.0030(12)
O3A 0.0343(15) 0.0240(14) 0.0277(14) -0.0018(11) -0.0066(11) 0.0026(12)
O4A 0.0323(15) 0.0235(14) 0.0266(13) -0.0028(11) 0.0042(11) -0.0004(12)
O5A 0.0376(17) 0.0478(18) 0.0572(18) 0.0211(15) -0.0093(14) 0.0069(15)
O6A 0.0450(17) 0.0404(16) 0.0312(14) -0.0046(13) 0.0059(12) 0.0129(14)
O7A 0.0308(16) 0.0438(17) 0.0483(16) -0.0177(14) 0.0023(12) -0.0055(14)
O8A 0.067(2) 0.051(2) 0.0473(18) 0.0057(16) 0.0156(15) -0.0227(18)
C1A 0.031(2) 0.0195(18) 0.0200(16) -0.0013(14) -0.0038(14) 0.0007(16)
C2A 0.029(2) 0.026(2) 0.0186(16) -0.0031(15) 0.0013(14) 0.0010(17)
C3A 0.030(2) 0.031(2) 0.0165(16) 0.0020(15) 0.0026(14) 0.0012(17)
C4A 0.034(2) 0.0257(19) 0.0223(17) -0.0012(15) -0.0033(15) 0.0006(17)
C5A 0.028(2) 0.030(2) 0.0198(17) -0.0019(15) -0.0053(15) 0.0042(17)
C6A 0.027(2) 0.028(2) 0.0169(16) -0.0036(15) -0.0010(14) -0.0018(17)
C7A 0.032(2) 0.028(2) 0.0218(17) -0.0003(15) -0.0052(15) -0.0024(17)
C8A 0.0210(19) 0.025(2) 0.0268(18) -0.0005(15) -0.0006(15) -0.0035(16)
C9A 0.0215(19) 0.028(2) 0.0237(17) 0.0016(15) -0.0005(14) -0.0041(16)
C10A 0.0238(19) 0.031(2) 0.0268(18) 0.0010(16) -0.0013(15) -0.0018(17)
C11A 0.0196(18) 0.029(2) 0.0243(17) 0.0004(16) 0.0012(14) -0.0016(16)
C12A 0.0253(19) 0.0266(19) 0.0212(17) -0.0016(15) 0.0050(14) -0.0026(17)
C13A 0.0175(18) 0.029(2) 0.0246(18) 0.0042(16) 0.0032(14) -0.0051(16)
C14A 0.029(2) 0.026(2) 0.0205(17) 0.0025(15) -0.0003(14) -0.0030(17)
C15A 0.029(2) 0.0236(19) 0.0207(17) 0.0044(15) -0.0050(15) 0.0028(17)
C16A 0.027(2) 0.0262(19) 0.0148(15) 0.0046(14) -0.0022(14) 0.0001(17)
C17A 0.031(2) 0.026(2) 0.0209(17) 0.0018(15) -0.0031(15) 0.0039(17)
C18A 0.031(2) 0.030(2) 0.0197(17) -0.0021(15) -0.0041(15) 0.0013(17)
C19A 0.028(2) 0.031(2) 0.0206(17) -0.0015(15) -0.0076(15) -0.0006(17)
C20A 0.026(2) 0.027(2) 0.0200(17) 0.0057(15) -0.0044(14) 0.0062(17)
C21A 0.028(2) 0.031(2) 0.0306(19) 0.0004(16) -0.0035(16) 0.0056(18)
C22A 0.0253(19) 0.0212(19) 0.0281(19) 0.0001(15) 0.0037(15) 0.0070(16)
C23A 0.0223(19) 0.027(2) 0.0287(19) -0.0013(16) -0.0006(15) 0.0081(17)
C24A 0.026(2) 0.029(2) 0.032(2) -0.0044(16) 0.0015(15) 0.0028(17)
C25A 0.030(2) 0.031(2) 0.035(2) 0.0021(17) 0.0063(16) 0.0041(18)
C26A 0.027(2) 0.034(2) 0.0275(19) 0.0026(16) 0.0032(15) 0.0045(18)
C27A 0.0239(19) 0.030(2) 0.0266(18) -0.0044(16) 0.0019(15) 0.0070(17)
C28A 0.0273(19) 0.029(2) 0.0215(17) -0.0001(15) 0.0050(14) 0.0037(16)
C29A 0.040(2) 0.033(2) 0.0231(18) 0.0036(16) -0.0021(16) 0.0034(19)
C30A 0.048(3) 0.035(2) 0.050(2) 0.013(2) 0.008(2) 0.007(2)
C31A 0.051(3) 0.042(2) 0.070(3) 0.005(2) 0.015(2) -0.002(2)
C32A 0.057(3) 0.053(3) 0.053(3) 0.007(2) 0.008(2) -0.002(2)
C33A 0.074(4) 0.075(4) 0.081(4) -0.003(3) 0.004(3) -0.018(3)
C34A 0.109(5) 0.071(4) 0.115(5) -0.021(4) 0.007(4) -0.030(4)
C35A 0.0218(19) 0.033(2) 0.030(2) -0.0012(17) 0.0032(15) -0.0020(17)
C36A 0.045(2) 0.033(2) 0.040(2) 0.0012(18) -0.0076(18) 0.007(2)
C37A 0.078(4) 0.039(3) 0.079(3) -0.016(3) -0.035(3) 0.019(3)
C38A 0.032(8) 0.037(7) 0.078(10) -0.009(7) -0.034(7) 0.020(7)
C39A 0.078(6) 0.051(5) 0.040(4) -0.003(3) -0.007(3) 0.010(4)
C40A 0.158(17) 0.030(11) 0.058(4) 0.005(5) -0.032(5) 0.009(8)
C37C 0.078(4) 0.039(3) 0.079(3) -0.016(3) -0.035(3) 0.019(3)
C38C 0.046(7) 0.038(5) 0.077(7) -0.005(5) -0.029(5) 0.018(5)
C39C 0.078(6) 0.051(5) 0.040(4) -0.003(3) -0.007(3) 0.010(4)
C40C 0.158(17) 0.030(11) 0.058(4) 0.005(5) -0.032(5) 0.009(8)
C41A 0.026(2) 0.034(2) 0.0292(19) -0.0043(16) -0.0049(15) -0.0033(18)
C42A 0.035(2) 0.035(2) 0.0315(19) -0.0082(16) -0.0026(16) -0.0009(17)
C43A 0.047(2) 0.036(2) 0.043(2) -0.0139(18) 0.0018(19) -0.0049(19)
C44A 0.040(2) 0.041(2) 0.033(2) -0.0093(17) -0.0008(16) 0.0046(18)
C45A 0.064(3) 0.041(2) 0.045(2) -0.0142(19) 0.004(2) 0.002(2)
C46A 0.073(4) 0.082(4) 0.090(4) -0.050(3) -0.014(3) 0.033(3)
C47A 0.036(2) 0.043(3) 0.046(3) 0.001(2) -0.0004(19) -0.009(2)
C48A 0.132(6) 0.049(3) 0.055(3) 0.014(2) -0.036(3) -0.035(4)
C49A 0.157(8) 0.081(5) 0.117(6) -0.003(5) -0.033(5) -0.032(5)
C50A 0.114(6) 0.072(4) 0.130(6) -0.043(4) -0.064(5) 0.026(4)
C51A 0.079(5) 0.075(5) 0.193(9) 0.032(6) -0.010(5) 0.003(4)
C52A 0.182(8) 0.066(4) 0.073(4) 0.016(4) 0.030(5) 0.044(5)
O1H 0.061(2) 0.082(2) 0.0472(18) 0.0113(18) -0.0070(15) -0.0146(19)
C1H 0.045(3) 0.058(3) 0.047(2) -0.007(2) -0.001(2) -0.005(2)
C2H 0.048(3) 0.047(3) 0.041(2) -0.0026(19) 0.0031(19) 0.002(2)
C3H 0.053(3) 0.069(3) 0.045(2) 0.006(2) -0.009(2) 0.002(3)
C4H 0.075(4) 0.073(4) 0.046(3) 0.014(3) -0.006(2) -0.002(3)
C5H 0.064(3) 0.057(3) 0.060(3) 0.007(2) -0.001(3) -0.005(3)
C6H 0.056(3) 0.058(3) 0.051(3) -0.007(2) -0.001(2) -0.010(2)
C7H 0.088(4) 0.070(4) 0.077(4) 0.021(3) 0.005(3) -0.014(3)
C8H 0.046(3) 0.057(3) 0.041(2) 0.001(2) 0.0003(19) -0.001(2)
C9H 0.058(3) 0.074(4) 0.077(3) -0.008(3) 0.017(3) -0.009(3)
C10H 0.064(3) 0.054(3) 0.060(3) -0.002(2) -0.002(3) -0.010(3)
O1G 0.080(3) 0.056(2) 0.067(2) -0.0120(17) -0.0108(19) -0.0119(19)
C1G 0.052(3) 0.044(2) 0.042(2) -0.0004(19) -0.0034(19) -0.004(2)
C2G 0.057(3) 0.043(2) 0.039(2) 0.0063(19) 0.006(2) 0.001(2)
C3G 0.044(3) 0.054(3) 0.055(3) 0.008(2) -0.001(2) 0.007(2)
C4G 0.042(2) 0.051(3) 0.044(2) 0.005(2) -0.0013(19) 0.000(2)
C5G 0.041(2) 0.038(2) 0.042(2) 0.0019(18) -0.0004(18) 0.0024(18)
C6G 0.043(2) 0.052(3) 0.042(2) 0.001(2) -0.0044(19) 0.001(2)
C7G 0.066(3) 0.059(3) 0.056(3) -0.009(2) -0.011(2) 0.014(3)
C8G 0.076(4) 0.049(3) 0.051(3) -0.002(2) 0.008(2) 0.005(3)
C9G 0.137(6) 0.067(4) 0.082(4) 0.015(3) 0.022(4) 0.042(4)
C10G 0.089(4) 0.072(4) 0.067(3) -0.001(3) 0.026(3) 0.013(3)

loop_
_atom_type_symbol
_atom_type_description
_atom_type_scat_dispersion_real
_atom_type_scat_dispersion_imag
_atom_type_scat_source
C C 0.0033 0.0000 'International Tables Vol C Tables 4.2.6.8 and 6.1.1.4'
H H 0.0000 0.0000 'International Tables Vol C Tables 4.2.6.8 and 6.1.1.4'
O O 0.0106 0.0000 'International Tables Vol C Tables 4.2.6.8 and 6.1.1.4'

loop_
_geom_angle_atom_site_label_1
_geom_angle_atom_site_label_2
_geom_angle_atom_site_label_3
_geom_angle
_geom_angle_site_symmetry_1
_geom_angle_site_symmetry_3
_geom_angle_publ_flag
C1 O1 H1 109.5 . . ?
C8 O2 H2 109.5 . . ?
C15 O3 H3 109.5 . . ?
C22 O4 H4 109.5 . . ?
O1 C1 C2 120.8(3) . . ?
O1 C1 C6 117.1(3) . . ?
C2 C1 C6 122.1(3) . . ?
C1 C2 C3 118.3(3) . . ?
C1 C2 C28 122.6(3) . . ?
C3 C2 C28 119.0(3) . . ?
C4 C3 C2 121.5(4) . . ?
C4 C3 H3B 119.2 . . ?
C2 C3 H3B 119.2 . . ?
C3 C4 C5 118.4(4) . . ?
C3 C4 C29 122.7(4) . . ?
C5 C4 C29 118.8(3) . . ?
C6 C5 C4 121.8(3) . . ?
C6 C5 H5 119.1 . . ?
C4 C5 H5 119.1 . . ?
C5 C6 C1 117.7(3) . . ?
C5 C6 C7 120.9(3) . . ?
C1 C6 C7 121.4(3) . . ?
C6 C7 C9 111.0(3) . . ?
C6 C7 H7A 109.4 . . ?
C9 C7 H7A 109.4 . . ?
C6 C7 H7B 109.4 . . ?
C9 C7 H7B 109.4 . . ?
H7A C7 H7B 108.0 . . ?
O2 C8 C13 117.0(3) . . ?
O2 C8 C9 120.4(3) . . ?
C13 C8 C9 122.6(3) . . ?
C10 C9 C8 117.3(3) . . ?
C10 C9 C7 120.4(3) . . ?
C8 C9 C7 122.3(3) . . ?
C9 C10 C11 122.3(3) . . ?
C9 C10 H10 118.8 . . ?
C11 C10 H10 118.8 . . ?
C10 C11 C12 117.9(4) . . ?
C10 C11 C35 122.7(3) . . ?
C12 C11 C35 119.4(3) . . ?
C13 C12 C11 121.7(3) . . ?
C13 C12 H12 119.2 . . ?
C11 C12 H12 119.2 . . ?
C12 C13 C8 118.2(3) . . ?
C12 C13 C14 119.6(3) . . ?
C8 C13 C14 122.0(3) . . ?
C13 C14 C16 111.2(3) . . ?
C13 C14 H14A 109.4 . . ?
C16 C14 H14A 109.4 . . ?
C13 C14 H14B 109.4 . . ?
C16 C14 H14B 109.4 . . ?
H14A C14 H14B 108.0 . . ?
O3 C15 C16 120.5(3) . . ?
O3 C15 C20 117.6(3) . . ?
C16 C15 C20 121.9(3) . . ?
C15 C16 C17 118.6(3) . . ?
C15 C16 C14 123.0(3) . . ?
C17 C16 C14 118.4(3) . . ?
C18 C17 C16 120.8(4) . . ?
C18 C17 H17 119.6 . . ?
C16 C17 H17 119.6 . . ?
C17 C18 C19 119.8(3) . . ?
C17 C18 C41 121.2(4) . . ?
C19 C18 C41 118.9(3) . . ?
C20 C19 C18 120.8(3) . . ?
C20 C19 H19 119.6 . . ?
C18 C19 H19 119.6 . . ?
C19 C20 C15 118.1(3) . . ?
C19 C20 C21 120.9(3) . . ?
C15 C20 C21 120.9(3) . . ?
C20 C21 C23 111.5(3) . . ?
C20 C21 H21A 109.3 . . ?
C23 C21 H21A 109.3 . . ?
C20 C21 H21B 109.3 . . ?
C23 C21 H21B 109.3 . . ?
H21A C21 H21B 108.0 . . ?
O4 C22 C23 119.6(3) . . ?
O4 C22 C27 117.4(3) . . ?
C23 C22 C27 122.9(3) . . ?
C24 C23 C22 117.5(3) . . ?
C24 C23 C21 119.1(3) . . ?
C22 C23 C21 123.3(3) . . ?
C23 C24 C25 121.7(3) . . ?
C23 C24 H24 119.1 . . ?
C25 C24 H24 119.1 . . ?
C26 C25 C24 118.1(4) . . ?
C26 C25 C47 119.8(3) . . ?
C24 C25 C47 122.1(3) . . ?
C27 C26 C25 122.2(3) . . ?
C27 C26 H26 118.9 . . ?
C25 C26 H26 118.9 . . ?
C26 C27 C22 117.5(3) . . ?
C26 C27 C28 120.3(3) . . ?
C22 C27 C28 122.0(3) . . ?
C27 C28 C2 111.1(3) . . ?
C27 C28 H28A 109.4 . . ?
C2 C28 H28A 109.4 . . ?
C27 C28 H28B 109.4 . . ?
C2 C28 H28B 109.4 . . ?
H28A C28 H28B 108.0 . . ?
O5 C29 C4 121.0(4) . . ?
O5 C29 C30 120.1(4) . . ?
C4 C29 C30 118.9(4) . . ?
C29 C30 C31 114.6(5) . . ?
C29 C30 H30A 108.6 . . ?
C31 C30 H30A 108.6 . . ?
C29 C30 H30B 108.6 . . ?
C31 C30 H30B 108.6 . . ?
H30A C30 H30B 107.6 . . ?
C32 C31 C30 113.5(5) . . ?
C32 C31 H31A 108.9 . . ?
C30 C31 H31A 108.9 . . ?
C32 C31 H31B 108.9 . . ?
C30 C31 H31B 108.9 . . ?
H31A C31 H31B 107.7 . . ?
C31 C32 C33 117.6(7) . . ?
C31 C32 H32A 107.9 . . ?
C33 C32 H32A 107.9 . . ?
C31 C32 H32B 107.9 . . ?
C33 C32 H32B 107.9 . . ?
H32A C32 H32B 107.2 . . ?
C34 C33 C32 115.5(7) . . ?
C34 C33 H33A 108.4 . . ?
C32 C33 H33A 108.4 . . ?
C34 C33 H33B 108.4 . . ?
C32 C33 H33B 108.4 . . ?
H33A C33 H33B 107.5 . . ?
C33 C34 H34A 109.5 . . ?
C33 C34 H34B 109.5 . . ?
H34A C34 H34B 109.5 . . ?
C33 C34 H34C 109.5 . . ?
H34A C34 H34C 109.5 . . ?
H34B C34 H34C 109.5 . . ?
O6 C35 C11 119.5(3) . . ?
O6 C35 C36 121.3(4) . . ?
C11 C35 C36 119.2(3) . . ?
C35 C36 C37 113.8(3) . . ?
C35 C36 H36A 108.8 . . ?
C37 C36 H36A 108.8 . . ?
C35 C36 H36B 108.8 . . ?
C37 C36 H36B 108.8 . . ?
H36A C36 H36B 107.7 . . ?
C38 C37 C36 118.4(5) . . ?
C38 C37 C38B 20.2(6) . . ?
C36 C37 C38B 100.6(7) . . ?
C38 C37 H37A 107.7 . . ?
C36 C37 H37A 107.7 . . ?
C38B C37 H37A 125.2 . . ?
C38 C37 H37B 107.7 . . ?
C36 C37 H37B 107.7 . . ?
C38B C37 H37B 107.4 . . ?
H37A C37 H37B 107.1 . . ?
C37 C38 C39 112.6(8) . . ?
C37 C38 H38A 109.1 . . ?
C39 C38 H38A 109.1 . . ?
C37 C38 H38B 109.1 . . ?
C39 C38 H38B 109.1 . . ?
H38A C38 H38B 107.8 . . ?
C38 C39 C40 107.6(7) . . ?
C38 C39 H39A 110.2 . . ?
C40 C39 H39A 110.2 . . ?
C38 C39 H39B 110.2 . . ?
C40 C39 H39B 110.2 . . ?
H39A C39 H39B 108.5 . . ?
C39B C38B C37 107.9(11) . . ?
C39B C38B H38C 110.1 . . ?
C37 C38B H38C 110.1 . . ?
C39B C38B H38D 110.1 . . ?
C37 C38B H38D 110.1 . . ?
H38C C38B H38D 108.4 . . ?
C38B C39B H39C 111.6 . . ?
C38B C39B H39D 111.6 . . ?
H39C C39B H39D 109.4 . . ?
O7 C41 C18 121.1(4) . . ?
O7 C41 C42 121.5(4) . . ?
C18 C41 C42 117.4(4) . . ?
C41 C42 C43 115.1(4) . . ?
C41 C42 H42A 108.5 . . ?
C43 C42 H42A 108.5 . . ?
C41 C42 H42B 108.5 . . ?
C43 C42 H42B 108.5 . . ?
H42A C42 H42B 107.5 . . ?
C42 C43 C44 111.2(4) . . ?
C42 C43 H43A 109.4 . . ?
C44 C43 H43A 109.4 . . ?
C42 C43 H43B 109.4 . . ?
C44 C43 H43B 109.4 . . ?
H43A C43 H43B 108.0 . . ?
C45 C44 C43 115.1(4) . . ?
C45 C44 H44A 108.5 . . ?
C43 C44 H44A 108.5 . . ?
C45 C44 H44B 108.5 . . ?
C43 C44 H44B 108.5 . . ?
H44A C44 H44B 107.5 . . ?
C46 C45 C44 111.8(5) . . ?
C46 C45 H45A 109.2 . . ?
C44 C45 H45A 109.2 . . ?
C46 C45 H45B 109.2 . . ?
C44 C45 H45B 109.2 . . ?
H45A C45 H45B 107.9 . . ?
C45 C46 H46A 109.5 . . ?
C45 C46 H46B 109.5 . . ?
H46A C46 H46B 109.5 . . ?
C45 C46 H46C 109.5 . . ?
H46A C46 H46C 109.5 . . ?
H46B C46 H46C 109.5 . . ?
O8 C47 C25 120.3(4) . . ?
O8 C47 C48 118.8(4) . . ?
C25 C47 C48 120.9(3) . . ?
C47 C48 C49 112.5(3) . . ?
C47 C48 H48A 109.1 . . ?
C49 C48 H48A 109.1 . . ?
C47 C48 H48B 109.1 . . ?
C49 C48 H48B 109.1 . . ?
H48A C48 H48B 107.8 . . ?
C50 C49 C48 113.5(4) . . ?
C50 C49 H49A 108.9 . . ?
C48 C49 H49A 108.9 . . ?
C50 C49 H49B 108.9 . . ?
C48 C49 H49B 108.9 . . ?
H49A C49 H49B 107.7 . . ?
C49 C50 C51 112.7(4) . . ?
C49 C50 H50A 109.1 . . ?
C51 C50 H50A 109.1 . . ?
C49 C50 H50B 109.1 . . ?
C51 C50 H50B 109.1 . . ?
H50A C50 H50B 107.8 . . ?
C50 C51 C52 113.7(5) . . ?
C50 C51 H51A 108.8 . . ?
C52 C51 H51A 108.8 . . ?
C50 C51 H51B 108.8 . . ?
C52 C51 H51B 108.8 . . ?
H51A C51 H51B 107.7 . . ?
C51 C52 H52A 109.5 . . ?
C51 C52 H52B 109.5 . . ?
H52A C52 H52B 109.5 . . ?
C51 C52 H52C 109.5 . . ?
H52A C52 H52C 109.5 . . ?
H52B C52 H52C 109.5 . . ?
C1A O1A H1A 109.5 . . ?
C8A O2A H2A 109.5 . . ?
C15A O3A H3A 109.5 . . ?
C22A O4A H4A 109.5 . . ?
O1A C1A C2A 121.1(3) . . ?
O1A C1A C6A 116.8(3) . . ?
C2A C1A C6A 122.1(3) . . ?
C3A C2A C1A 118.1(3) . . ?
C3A C2A C28A 118.9(3) . . ?
C1A C2A C28A 122.8(3) . . ?
C2A C3A C4A 121.5(3) . . ?
C2A C3A H3C 119.3 . . ?
C4A C3A H3C 119.3 . . ?
C3A C4A C5A 119.1(3) . . ?
C3A C4A C29A 121.9(4) . . ?
C5A C4A C29A 119.0(3) . . ?
C6A C5A C4A 121.0(3) . . ?
C6A C5A H5A 119.5 . . ?
C4A C5A H5A 119.5 . . ?
C5A C6A C1A 118.2(3) . . ?
C5A C6A C7A 119.8(3) . . ?
C1A C6A C7A 121.8(3) . . ?
C6A C7A C9A 112.4(3) . . ?
C6A C7A H7C 109.1 . . ?
C9A C7A H7C 109.1 . . ?
C6A C7A H7D 109.1 . . ?
C9A C7A H7D 109.1 . . ?
H7C C7A H7D 107.8 . . ?
O2A C8A C9A 120.9(3) . . ?
O2A C8A C13A 117.4(3) . . ?
C9A C8A C13A 121.7(3) . . ?
C8A C9A C10A 117.9(3) . . ?
C8A C9A C7A 122.3(3) . . ?
C10A C9A C7A 119.7(3) . . ?
C11A C10A C9A 121.3(3) . . ?
C11A C10A H10A 119.3 . . ?
C9A C10A H10A 119.3 . . ?
C10A C11A C12A 119.1(3) . . ?
C10A C11A C35A 122.0(3) . . ?
C12A C11A C35A 118.9(3) . . ?
C13A C12A C11A 121.5(3) . . ?
C13A C12A H12A 119.3 . . ?
C11A C12A H12A 119.3 . . ?
C12A C13A C8A 118.4(3) . . ?
C12A C13A C14A 121.1(3) . . ?
C8A C13A C14A 120.4(3) . . ?
C16A C14A C13A 111.4(3) . . ?
C16A C14A H14C 109.4 . . ?
C13A C14A H14C 109.4 . . ?
C16A C14A H14D 109.4 . . ?
C13A C14A H14D 109.4 . . ?
H14C C14A H14D 108.0 . . ?
O3A C15A C20A 117.5(3) . . ?
O3A C15A C16A 120.1(3) . . ?
C20A C15A C16A 122.4(3) . . ?
C17A C16A C15A 117.9(3) . . ?
C17A C16A C14A 119.0(3) . . ?
C15A C16A C14A 123.1(3) . . ?
C16A C17A C18A 120.9(3) . . ?
C16A C17A H17A 119.5 . . ?
C18A C17A H17A 119.5 . . ?
C19A C18A C17A 119.3(3) . . ?
C19A C18A C41A 119.9(3) . . ?
C17A C18A C41A 120.8(3) . . ?
C18A C19A C20A 121.6(3) . . ?
C18A C19A H19A 119.2 . . ?
C20A C19A H19A 119.2 . . ?
C19A C20A C15A 117.9(3) . . ?
C19A C20A C21A 120.4(3) . . ?
C15A C20A C21A 121.6(3) . . ?
C20A C21A C23A 111.9(3) . . ?
C20A C21A H21C 109.2 . . ?
C23A C21A H21C 109.2 . . ?
C20A C21A H21D 109.2 . . ?
C23A C21A H21D 109.2 . . ?
H21C C21A H21D 107.9 . . ?
O4A C22A C27A 117.7(3) . . ?
O4A C22A C23A 120.6(3) . . ?
C27A C22A C23A 121.7(3) . . ?
C24A C23A C22A 118.3(3) . . ?
C24A C23A C21A 118.8(3) . . ?
C22A C23A C21A 122.7(3) . . ?
C25A C24A C23A 120.9(4) . . ?
C25A C24A H24A 119.5 . . ?
C23A C24A H24A 119.5 . . ?
C24A C25A C26A 119.6(4) . . ?
C24A C25A C47A 122.0(4) . . ?
C26A C25A C47A 118.4(3) . . ?
C27A C26A C25A 121.1(3) . . ?
C27A C26A H26A 119.5 . . ?
C25A C26A H26A 119.5 . . ?
C26A C27A C22A 118.3(3) . . ?
C26A C27A C28A 120.0(3) . . ?
C22A C27A C28A 121.5(3) . . ?
C2A C28A C27A 110.8(3) . . ?
C2A C28A H28C 109.5 . . ?
C27A C28A H28C 109.5 . . ?
C2A C28A H28D 109.5 . . ?
C27A C28A H28D 109.5 . . ?
H28C C28A H28D 108.1 . . ?
O5A C29A C30A 120.5(4) . . ?
O5A C29A C4A 120.3(4) . . ?
C30A C29A C4A 119.2(4) . . ?
C29A C30A C31A 113.9(4) . . ?
C29A C30A H30C 108.8 . . ?
C31A C30A H30C 108.8 . . ?
C29A C30A H30D 108.8 . . ?
C31A C30A H30D 108.8 . . ?
H30C C30A H30D 107.7 . . ?
C32A C31A C30A 113.6(4) . . ?
C32A C31A H31C 108.9 . . ?
C30A C31A H31C 108.9 . . ?
C32A C31A H31D 108.9 . . ?
C30A C31A H31D 108.9 . . ?
H31C C31A H31D 107.7 . . ?
C31A C32A C33A 113.3(4) . . ?
C31A C32A H32C 108.9 . . ?
C33A C32A H32C 108.9 . . ?
C31A C32A H32D 108.9 . . ?
C33A C32A H32D 108.9 . . ?
H32C C32A H32D 107.7 . . ?
C32A C33A C34A 113.0(5) . . ?
C32A C33A H33C 109.0 . . ?
C34A C33A H33C 109.0 . . ?
C32A C33A H33D 109.0 . . ?
C34A C33A H33D 109.0 . . ?
H33C C33A H33D 107.8 . . ?
C33A C34A H34D 109.5 . . ?
C33A C34A H34E 109.5 . . ?
H34D C34A H34E 109.5 . . ?
C33A C34A H34F 109.5 . . ?
H34D C34A H34F 109.5 . . ?
H34E C34A H34F 109.5 . . ?
O6A C35A C11A 121.4(3) . . ?
O6A C35A C36A 119.1(4) . . ?
C11A C35A C36A 119.5(3) . . ?
C37A C36A C35A 114.9(3) . . ?
C37A C36A H36C 108.5 . . ?
C35A C36A H36C 108.5 . . ?
C37A C36A H36D 108.5 . . ?
C35A C36A H36D 108.5 . . ?
H36C C36A H36D 107.5 . . ?
C36A C37A C38A 102.4(5) . . ?
C36A C37A H37C 111.3 . . ?
C38A C37A H37C 111.3 . . ?
C36A C37A H37D 111.3 . . ?
C38A C37A H37D 111.3 . . ?
H37C C37A H37D 109.2 . . ?
C39A C38A C37A 113.9(8) . . ?
C39A C38A H38E 108.8 . . ?
C37A C38A H38E 108.8 . . ?
C39A C38A H38F 108.8 . . ?
C37A C38A H38F 108.8 . . ?
H38E C38A H38F 107.7 . . ?
C40A C39A C38A 117.4(12) . . ?
C40A C39A H39E 108.0 . . ?
C38A C39A H39E 107.9 . . ?
C40A C39A H39F 107.9 . . ?
C38A C39A H39F 107.9 . . ?
H39E C39A H39F 107.2 . . ?
C39C C38C H38G 110.7 . . ?
C39C C38C H38H 110.7 . . ?
H38G C38C H38H 108.8 . . ?
C38C C39C C40C 105.9(13) . . ?
C38C C39C H39G 110.6 . . ?
C40C C39C H39G 110.5 . . ?
C38C C39C H39H 110.6 . . ?
C40C C39C H39H 110.6 . . ?
H39G C39C H39H 108.7 . . ?
C39C C40C H40J 109.5 . . ?
C39C C40C H40K 109.5 . . ?
H40J C40C H40K 109.5 . . ?
C39C C40C H40L 109.5 . . ?
H40J C40C H40L 109.5 . . ?
H40K C40C H40L 109.5 . . ?
O7A C41A C18A 120.1(4) . . ?
O7A C41A C42A 120.3(4) . . ?
C18A C41A C42A 119.6(3) . . ?
C41A C42A C43A 114.7(3) . . ?
C41A C42A H42C 108.6 . . ?
C43A C42A H42C 108.6 . . ?
C41A C42A H42D 108.6 . . ?
C43A C42A H42D 108.6 . . ?
H42C C42A H42D 107.6 . . ?
C44A C43A C42A 113.7(3) . . ?
C44A C43A H43C 108.8 . . ?
C42A C43A H43C 108.8 . . ?
C44A C43A H43D 108.8 . . ?
C42A C43A H43D 108.8 . . ?
H43C C43A H43D 107.7 . . ?
C43A C44A C45A 112.7(3) . . ?
C43A C44A H44C 109.1 . . ?
C45A C44A H44C 109.1 . . ?
C43A C44A H44D 109.1 . . ?
C45A C44A H44D 109.1 . . ?
H44C C44A H44D 107.8 . . ?
C46A C45A C44A 114.3(4) . . ?
C46A C45A H45C 108.7 . . ?
C44A C45A H45C 108.7 . . ?
C46A C45A H45D 108.7 . . ?
C44A C45A H45D 108.7 . . ?
H45C C45A H45D 107.6 . . ?
C45A C46A H46D 109.5 . . ?
C45A C46A H46E 109.5 . . ?
H46D C46A H46E 109.5 . . ?
C45A C46A H46F 109.5 . . ?
H46D C46A H46F 109.5 . . ?
H46E C46A H46F 109.5 . . ?
O8A C47A C25A 121.0(4) . . ?
O8A C47A C48A 120.6(4) . . ?
C25A C47A C48A 118.2(4) . . ?
C49A C48A C47A 117.7(5) . . ?
C49A C48A H48C 107.9 . . ?
C47A C48A H48C 107.9 . . ?
C49A C48A H48D 107.9 . . ?
C47A C48A H48D 107.9 . . ?
H48C C48A H48D 107.2 . . ?
C48A C49A C50A 111.1(6) . . ?
C48A C49A H49C 109.4 . . ?
C50A C49A H49C 109.4 . . ?
C48A C49A H49D 109.4 . . ?
C50A C49A H49D 109.4 . . ?
H49C C49A H49D 108.0 . . ?
C51A C50A C49A 125.6(7) . . ?
C51A C50A H50C 105.9 . . ?
C49A C50A H50C 105.9 . . ?
C51A C50A H50D 105.9 . . ?
C49A C50A H50D 105.9 . . ?
H50C C50A H50D 106.2 . . ?
C52A C51A C50A 111.4(6) . . ?
C52A C51A H51C 109.3 . . ?
C50A C51A H51C 109.3 . . ?
C52A C51A H51D 109.3 . . ?
C50A C51A H51D 109.3 . . ?
H51C C51A H51D 108.0 . . ?
C51A C52A H52D 109.5 . . ?
C51A C52A H52E 109.5 . . ?
H52D C52A H52E 109.5 . . ?
C51A C52A H52F 109.5 . . ?
H52D C52A H52F 109.5 . . ?
H52E C52A H52F 109.5 . . ?
C1H O1H H1H 109.5 . . ?
O1H C1H C6H 106.1(4) . . ?
O1H C1H C2H 113.4(4) . . ?
C6H C1H C2H 110.0(4) . . ?
O1H C1H H1H1 109.1 . . ?
C6H C1H H1H1 109.1 . . ?
C2H C1H H1H1 109.1 . . ?
C3H C2H C1H 109.6(4) . . ?
C3H C2H C8H 113.2(4) . . ?
C1H C2H C8H 112.3(3) . . ?
C3H C2H H2H 107.1 . . ?
C1H C2H H2H 107.1 . . ?
C8H C2H H2H 107.1 . . ?
C2H C3H C4H 110.5(4) . . ?
C2H C3H H3H1 109.5 . . ?
C4H C3H H3H1 109.5 . . ?
C2H C3H H3H2 109.5 . . ?
C4H C3H H3H2 109.5 . . ?
H3H1 C3H H3H2 108.1 . . ?
C5H C4H C3H 112.1(4) . . ?
C5H C4H H4H1 109.2 . . ?
C3H C4H H4H1 109.2 . . ?
C5H C4H H4H2 109.2 . . ?
C3H C4H H4H2 109.2 . . ?
H4H1 C4H H4H2 107.9 . . ?
C6H C5H C7H 111.5(5) . . ?
C6H C5H C4H 109.7(4) . . ?
C7H C5H C4H 111.4(4) . . ?
C6H C5H H5H 108.1 . . ?
C7H C5H H5H 108.1 . . ?
C4H C5H H5H 108.1 . . ?
C5H C6H C1H 115.0(4) . . ?
C5H C6H H6H1 108.5 . . ?
C1H C6H H6H1 108.5 . . ?
C5H C6H H6H2 108.5 . . ?
C1H C6H H6H2 108.5 . . ?
H6H1 C6H H6H2 107.5 . . ?
C5H C7H H7H1 109.5 . . ?
C5H C7H H7H2 109.5 . . ?
H7H1 C7H H7H2 109.5 . . ?
C5H C7H H7H3 109.5 . . ?
H7H1 C7H H7H3 109.5 . . ?
H7H2 C7H H7H3 109.5 . . ?
C9H C8H C10H 111.2(4) . . ?
C9H C8H C2H 113.8(4) . . ?
C10H C8H C2H 110.9(4) . . ?
C9H C8H H8H 106.8 . . ?
C10H C8H H8H 106.8 . . ?
C2H C8H H8H 106.8 . . ?
C8H C9H H9H1 109.5 . . ?
C8H C9H H9H2 109.5 . . ?
H9H1 C9H H9H2 109.5 . . ?
C8H C9H H9H3 109.5 . . ?
H9H1 C9H H9H3 109.5 . . ?
H9H2 C9H H9H3 109.5 . . ?
C8H C10H H10H 109.5 . . ?
C8H C10H H10I 109.5 . . ?
H10H C10H H10I 109.5 . . ?
C8H C10H H10J 109.5 . . ?
H10H C10H H10J 109.5 . . ?
H10I C10H H10J 109.5 . . ?
C1G O1G H1G 109.5 . . ?
O1G C1G C6G 111.9(4) . . ?
O1G C1G C2G 109.3(4) . . ?
C6G C1G C2G 111.5(3) . . ?
O1G C1G H1G1 108.0 . . ?
C6G C1G H1G1 108.0 . . ?
C2G C1G H1G1 108.0 . . ?
C3G C2G C8G 114.6(4) . . ?
C3G C2G C1G 109.6(4) . . ?
C8G C2G C1G 113.0(4) . . ?
C3G C2G H2G 106.3 . . ?
C8G C2G H2G 106.3 . . ?
C1G C2G H2G 106.3 . . ?
C4G C3G C2G 113.4(4) . . ?
C4G C3G H3G1 108.9 . . ?
C2G C3G H3G1 108.9 . . ?
C4G C3G H3G2 108.9 . . ?
C2G C3G H3G2 108.9 . . ?
H3G1 C3G H3G2 107.7 . . ?
C3G C4G C5G 111.3(3) . . ?
C3G C4G H4G1 109.4 . . ?
C5G C4G H4G1 109.4 . . ?
C3G C4G H4G2 109.4 . . ?
C5G C4G H4G2 109.4 . . ?
H4G1 C4G H4G2 108.0 . . ?
C7G C5G C6G 112.2(4) . . ?
C7G C5G C4G 111.9(4) . . ?
C6G C5G C4G 108.7(4) . . ?
C7G C5G H5G 107.9 . . ?
C6G C5G H5G 107.9 . . ?
C4G C5G H5G 107.9 . . ?
C5G C6G C1G 111.6(4) . . ?
C5G C6G H6G1 109.3 . . ?
C1G C6G H6G1 109.3 . . ?
C5G C6G H6G2 109.3 . . ?
C1G C6G H6G2 109.3 . . ?
H6G1 C6G H6G2 108.0 . . ?
C5G C7G H7G1 109.5 . . ?
C5G C7G H7G2 109.5 . . ?
H7G1 C7G H7G2 109.5 . . ?
C5G C7G H7G3 109.5 . . ?
H7G1 C7G H7G3 109.5 . . ?
H7G2 C7G H7G3 109.5 . . ?
C9G C8G C10G 109.1(5) . . ?
C9G C8G C2G 112.2(4) . . ?
C10G C8G C2G 112.7(4) . . ?
C9G C8G H8G 107.5 . . ?
C10G C8G H8G 107.5 . . ?
C2G C8G H8G 107.5 . . ?
C8G C9G H9G1 109.5 . . ?
C8G C9G H9G2 109.5 . . ?
H9G1 C9G H9G2 109.5 . . ?
C8G C9G H9G3 109.5 . . ?
H9G1 C9G H9G3 109.5 . . ?
H9G2 C9G H9G3 109.5 . . ?
C8G C10G H10K 109.5 . . ?
C8G C10G H10L 109.5 . . ?
H10K C10G H10L 109.5 . . ?
C8G C10G H10M 109.5 . . ?
H10K C10G H10M 109.5 . . ?
H10L C10G H10M 109.5 . . ?

loop_
_geom_bond_atom_site_label_1
_geom_bond_atom_site_label_2
_geom_bond_distance
_geom_bond_site_symmetry_2
_geom_bond_publ_flag
O1 C1 1.377(4) . ?
O1 H1 0.8400 . ?
O2 C8 1.386(4) . ?
O2 H2 0.8400 . ?
O3 C15 1.380(4) . ?
O3 H3 0.8400 . ?
O4 C22 1.389(4) . ?
O4 H4 0.8500 . ?
O5 C29 1.215(5) . ?
O6 C35 1.224(5) . ?
O7 C41 1.219(5) . ?
O8 C47 1.220(4) . ?
C1 C2 1.382(5) . ?
C1 C6 1.414(5) . ?
C2 C3 1.392(5) . ?
C2 C28 1.523(5) . ?
C3 C4 1.391(5) . ?
C3 H3B 0.9500 . ?
C4 C5 1.405(6) . ?
C4 C29 1.485(6) . ?
C5 C6 1.377(5) . ?
C5 H5 0.9500 . ?
C6 C7 1.516(5) . ?
C7 C9 1.522(5) . ?
C7 H7A 0.9900 . ?
C7 H7B 0.9900 . ?
C8 C13 1.386(5) . ?
C8 C9 1.405(5) . ?
C9 C10 1.381(5) . ?
C10 C11 1.401(5) . ?
C10 H10 0.9500 . ?
C11 C12 1.401(5) . ?
C11 C35 1.499(6) . ?
C12 C13 1.383(5) . ?
C12 H12 0.9500 . ?
C13 C14 1.517(5) . ?
C14 C16 1.523(5) . ?
C14 H14A 0.9900 . ?
C14 H14B 0.9900 . ?
C15 C16 1.390(5) . ?
C15 C20 1.409(5) . ?
C16 C17 1.391(5) . ?
C17 C18 1.389(5) . ?
C17 H17 0.9500 . ?
C18 C19 1.399(5) . ?
C18 C41 1.504(5) . ?
C19 C20 1.388(5) . ?
C19 H19 0.9500 . ?
C20 C21 1.520(5) . ?
C21 C23 1.534(5) . ?
C21 H21A 0.9900 . ?
C21 H21B 0.9900 . ?
C22 C23 1.392(5) . ?
C22 C27 1.398(5) . ?
C23 C24 1.391(5) . ?
C24 C25 1.407(5) . ?
C24 H24 0.9500 . ?
C25 C26 1.393(5) . ?
C25 C47 1.475(6) . ?
C26 C27 1.385(5) . ?
C26 H26 0.9500 . ?
C27 C28 1.520(5) . ?
C28 H28A 0.9900 . ?
C28 H28B 0.9900 . ?
C29 C30 1.513(7) . ?
C30 C31 1.558(8) . ?
C30 H30A 0.9900 . ?
C30 H30B 0.9900 . ?
C31 C32 1.527(10) . ?
C31 H31A 0.9900 . ?
C31 H31B 0.9900 . ?
C32 C33 1.560(11) . ?
C32 H32A 0.9900 . ?
C32 H32B 0.9900 . ?
C33 C34 1.471(11) . ?
C33 H33A 0.9900 . ?
C33 H33B 0.9900 . ?
C34 H34A 0.9800 . ?
C34 H34B 0.9800 . ?
C34 H34C 0.9800 . ?
C35 C36 1.510(5) . ?
C36 C37 1.527(6) . ?
C36 H36A 0.9900 . ?
C36 H36B 0.9900 . ?
C37 C38 1.507(12) . ?
C37 C38B 1.66(2) . ?
C37 H37A 0.9900 . ?
C37 H37B 0.9900 . ?
C38 C39 1.526(13) . ?
C38 H38A 0.9900 . ?
C38 H38B 0.9900 . ?
C39 C40 1.624(9) . ?
C39 H39A 0.9900 . ?
C39 H39B 0.9900 . ?
C40 H40A 0.9800 . ?
C40 H40B 0.9800 . ?
C40 H40C 0.9800 . ?
C38B C39B 1.55(2) . ?
C38B H38C 0.9900 . ?
C38B H38D 0.9900 . ?
C39B H39C 0.9900 . ?
C39B H39D 0.9900 . ?
C41 C42 1.509(6) . ?
C42 C43 1.530(6) . ?
C42 H42A 0.9900 . ?
C42 H42B 0.9900 . ?
C43 C44 1.535(7) . ?
C43 H43A 0.9900 . ?
C43 H43B 0.9900 . ?
C44 C45 1.533(7) . ?
C44 H44A 0.9900 . ?
C44 H44B 0.9900 . ?
C45 C46 1.481(8) . ?
C45 H45A 0.9900 . ?
C45 H45B 0.9900 . ?
C46 H46A 0.9800 . ?
C46 H46B 0.9800 . ?
C46 H46C 0.9800 . ?
C47 C48 1.508(6) . ?
C48 C49 1.553(6) . ?
C48 H48A 0.9900 . ?
C48 H48B 0.9900 . ?
C49 C50 1.496(6) . ?
C49 H49A 0.9900 . ?
C49 H49B 0.9900 . ?
C50 C51 1.503(7) . ?
C50 H50A 0.9900 . ?
C50 H50B 0.9900 . ?
C51 C52 1.519(8) . ?
C51 H51A 0.9900 . ?
C51 H51B 0.9900 . ?
C52 H52A 0.9800 . ?
C52 H52B 0.9800 . ?
C52 H52C 0.9800 . ?
O1A C1A 1.379(4) . ?
O1A H1A 0.8400 . ?
O2A C8A 1.369(4) . ?
O2A H2A 0.8400 . ?
O3A C15A 1.381(4) . ?
O3A H3A 0.8400 . ?
O4A C22A 1.383(4) . ?
O4A H4A 0.8400 . ?
O5A C29A 1.218(5) . ?
O6A C35A 1.213(4) . ?
O7A C41A 1.219(5) . ?
O8A C47A 1.213(5) . ?
C1A C2A 1.396(5) . ?
C1A C6A 1.401(5) . ?
C2A C3A 1.384(5) . ?
C2A C28A 1.528(5) . ?
C3A C4A 1.399(5) . ?
C3A H3C 0.9500 . ?
C4A C5A 1.397(5) . ?
C4A C29A 1.496(5) . ?
C5A C6A 1.391(5) . ?
C5A H5A 0.9500 . ?
C6A C7A 1.515(5) . ?
C7A C9A 1.525(5) . ?
C7A H7C 0.9900 . ?
C7A H7D 0.9900 . ?
C8A C9A 1.397(5) . ?
C8A C13A 1.406(5) . ?
C9A C10A 1.399(5) . ?
C10A C11A 1.393(5) . ?
C10A H10A 0.9500 . ?
C11A C12A 1.392(5) . ?
C11A C35A 1.478(5) . ?
C12A C13A 1.381(5) . ?
C12A H12A 0.9500 . ?
C13A C14A 1.522(5) . ?
C14A C16A 1.516(5) . ?
C14A H14C 0.9900 . ?
C14A H14D 0.9900 . ?
C15A C20A 1.396(5) . ?
C15A C16A 1.401(5) . ?
C16A C17A 1.391(5) . ?
C17A C18A 1.403(5) . ?
C17A H17A 0.9500 . ?
C18A C19A 1.385(5) . ?
C18A C41A 1.486(5) . ?
C19A C20A 1.389(5) . ?
C19A H19A 0.9500 . ?
C20A C21A 1.514(5) . ?
C21A C23A 1.532(5) . ?
C21A H21C 0.9900 . ?
C21A H21D 0.9900 . ?
C22A C27A 1.397(5) . ?
C22A C23A 1.399(5) . ?
C23A C24A 1.392(5) . ?
C24A C25A 1.383(5) . ?
C24A H24A 0.9500 . ?
C25A C26A 1.399(5) . ?
C25A C47A 1.502(6) . ?
C26A C27A 1.383(6) . ?
C26A H26A 0.9500 . ?
C27A C28A 1.530(5) . ?
C28A H28C 0.9900 . ?
C28A H28D 0.9900 . ?
C29A C30A 1.493(6) . ?
C30A C31A 1.526(7) . ?
C30A H30C 0.9900 . ?
C30A H30D 0.9900 . ?
C31A C32A 1.500(7) . ?
C31A H31C 0.9900 . ?
C31A H31D 0.9900 . ?
C32A C33A 1.517(6) . ?
C32A H32C 0.9900 . ?
C32A H32D 0.9900 . ?
C33A C34A 1.518(7) . ?
C33A H33C 0.9900 . ?
C33A H33D 0.9900 . ?
C34A H34D 0.9800 . ?
C34A H34E 0.9800 . ?
C34A H34F 0.9800 . ?
C35A C36A 1.529(5) . ?
C36A C37A 1.504(7) . ?
C36A H36C 0.9900 . ?
C36A H36D 0.9900 . ?
C37A C38A 1.581(9) . ?
C37A H37C 0.9900 . ?
C37A H37D 0.9900 . ?
C38A C39A 1.543(9) . ?
C38A H38E 0.9900 . ?
C38A H38F 0.9900 . ?
C39A C40A 1.539(10) . ?
C39A H39E 0.9900 . ?
C39A H39F 0.9900 . ?
C40A H40G 0.9800 . ?
C40A H40H 0.9800 . ?
C40A H40I 0.9800 . ?
C38C C39C 1.517(9) . ?
C38C H38G 0.9900 . ?
C38C H38H 0.9900 . ?
C39C C40C 1.543(9) . ?
C39C H39G 0.9900 . ?
C39C H39H 0.9900 . ?
C40C H40J 0.9800 . ?
C40C H40K 0.9800 . ?
C40C H40L 0.9800 . ?
C41A C42A 1.510(5) . ?
C42A C43A 1.514(5) . ?
C42A H42C 0.9900 . ?
C42A H42D 0.9900 . ?
C43A C44A 1.506(6) . ?
C43A H43C 0.9900 . ?
C43A H43D 0.9900 . ?
C44A C45A 1.517(5) . ?
C44A H44C 0.9900 . ?
C44A H44D 0.9900 . ?
C45A C46A 1.498(7) . ?
C45A H45C 0.9900 . ?
C45A H45D 0.9900 . ?
C46A H46D 0.9800 . ?
C46A H46E 0.9800 . ?
C46A H46F 0.9800 . ?
C47A C48A 1.524(7) . ?
C48A C49A 1.423(9) . ?
C48A H48C 0.9900 . ?
C48A H48D 0.9900 . ?
C49A C50A 1.567(7) . ?
C49A H49C 0.9900 . ?
C49A H49D 0.9900 . ?
C50A C51A 1.531(8) . ?
C50A H50C 0.9900 . ?
C50A H50D 0.9900 . ?
C51A C52A 1.527(11) . ?
C51A H51C 0.9900 . ?
C51A H51D 0.9900 . ?
C52A H52D 0.9800 . ?
C52A H52E 0.9800 . ?
C52A H52F 0.9800 . ?
O1H C1H 1.411(5) . ?
O1H H1H 0.8400 . ?
C1H C6H 1.526(7) . ?
C1H C2H 1.543(6) . ?
C1H H1H1 1.0000 . ?
C2H C3H 1.516(6) . ?
C2H C8H 1.558(6) . ?
C2H H2H 1.0000 . ?
C3H C4H 1.550(7) . ?
C3H H3H1 0.9900 . ?
C3H H3H2 0.9900 . ?
C4H C5H 1.530(7) . ?
C4H H4H1 0.9900 . ?
C4H H4H2 0.9900 . ?
C5H C6H 1.507(7) . ?
C5H C7H 1.522(8) . ?
C5H H5H 1.0000 . ?
C6H H6H1 0.9900 . ?
C6H H6H2 0.9900 . ?
C7H H7H1 0.9800 . ?
C7H H7H2 0.9800 . ?
C7H H7H3 0.9800 . ?
C8H C9H 1.487(7) . ?
C8H C10H 1.504(7) . ?
C8H H8H 1.0000 . ?
C9H H9H1 0.9800 . ?
C9H H9H2 0.9800 . ?
C9H H9H3 0.9800 . ?
C10H H10H 0.9800 . ?
C10H H10I 0.9800 . ?
C10H H10J 0.9800 . ?
O1G C1G 1.428(5) . ?
O1G H1G 0.8500 . ?
C1G C6G 1.524(6) . ?
C1G C2G 1.535(6) . ?
C1G H1G1 1.0000 . ?
C2G C3G 1.518(6) . ?
C2G C8G 1.534(7) . ?
C2G H2G 1.0000 . ?
C3G C4G 1.515(7) . ?
C3G H3G1 0.9900 . ?
C3G H3G2 0.9900 . ?
C4G C5G 1.528(6) . ?
C4G H4G1 0.9900 . ?
C4G H4G2 0.9900 . ?
C5G C7G 1.490(7) . ?
C5G C6G 1.516(6) . ?
C5G H5G 1.0000 . ?
C6G H6G1 0.9900 . ?
C6G H6G2 0.9900 . ?
C7G H7G1 0.9800 . ?
C7G H7G2 0.9800 . ?
C7G H7G3 0.9800 . ?
C8G C9G 1.524(8) . ?
C8G C10G 1.529(7) . ?
C8G H8G 1.0000 . ?
C9G H9G1 0.9800 . ?
C9G H9G2 0.9800 . ?
C9G H9G3 0.9800 . ?
C10G H10K 0.9800 . ?
C10G H10L 0.9800 . ?
C10G H10M 0.9800 . ?

loop_
_geom_hbond_atom_site_label_D
_geom_hbond_atom_site_label_H
_geom_hbond_atom_site_label_A
_geom_hbond_distance_DH
_geom_hbond_distance_HA
_geom_hbond_distance_DA
_geom_hbond_angle_DHA
_geom_hbond_site_symmetry_A
C14 H14B O8A 0.99 2.60 3.473(5) 146.8 2_556
C17 H17 O8A 0.95 2.48 3.339(5) 149.9 2_556
C3 H3B O6A 0.95 2.39 3.314(5) 163.3 2_655
C24 H24 O5A 0.95 2.46 3.337(4) 152.6 2_656
C21 H21B O5A 0.99 2.65 3.501(5) 144.3 2_656
C17A H17A O8 0.95 2.42 3.306(5) 154.7 2_645
C10A H10A O7 0.95 2.50 3.354(4) 149.7 2_646
C7A H7C O7 0.99 2.54 3.415(5) 147.8 2_646
C3A H3C O6 0.95 2.41 3.313(5) 157.6 2_546
C21A H21C O5 0.99 2.61 3.495(5) 149.4 2_545

loop_
_geom_torsion_atom_site_label_1
_geom_torsion_atom_site_label_2
_geom_torsion_atom_site_label_3
_geom_torsion_atom_site_label_4
_geom_torsion
_geom_torsion_site_symmetry_1
_geom_torsion_site_symmetry_2
_geom_torsion_site_symmetry_3
_geom_torsion_site_symmetry_4
_geom_torsion_publ_flag
O1 C1 C2 C3 -179.6(3) . . . . ?
C6 C1 C2 C3 -0.8(5) . . . . ?
O1 C1 C2 C28 -3.0(5) . . . . ?
C6 C1 C2 C28 175.9(3) . . . . ?
C1 C2 C3 C4 1.9(5) . . . . ?
C28 C2 C3 C4 -174.9(3) . . . . ?
C2 C3 C4 C5 -2.9(5) . . . . ?
C2 C3 C4 C29 174.8(3) . . . . ?
C3 C4 C5 C6 2.9(6) . . . . ?
C29 C4 C5 C6 -174.9(3) . . . . ?
C4 C5 C6 C1 -1.8(5) . . . . ?
C4 C5 C6 C7 177.1(3) . . . . ?
O1 C1 C6 C5 179.7(3) . . . . ?
C2 C1 C6 C5 0.8(5) . . . . ?
O1 C1 C6 C7 0.7(5) . . . . ?
C2 C1 C6 C7 -178.2(3) . . . . ?
C5 C6 C7 C9 -86.5(4) . . . . ?
C1 C6 C7 C9 92.5(4) . . . . ?
O2 C8 C9 C10 -179.5(3) . . . . ?
C13 C8 C9 C10 1.4(5) . . . . ?
O2 C8 C9 C7 -2.1(5) . . . . ?
C13 C8 C9 C7 178.8(3) . . . . ?
C6 C7 C9 C10 87.2(4) . . . . ?
C6 C7 C9 C8 -90.2(4) . . . . ?
C8 C9 C10 C11 -1.0(5) . . . . ?
C7 C9 C10 C11 -178.5(3) . . . . ?
C9 C10 C11 C12 0.1(5) . . . . ?
C9 C10 C11 C35 -179.7(3) . . . . ?
C10 C11 C12 C13 0.6(5) . . . . ?
C35 C11 C12 C13 -179.6(3) . . . . ?
C11 C12 C13 C8 -0.2(5) . . . . ?
C11 C12 C13 C14 174.6(3) . . . . ?
O2 C8 C13 C12 -179.9(3) . . . . ?
C9 C8 C13 C12 -0.8(5) . . . . ?
O2 C8 C13 C14 5.4(5) . . . . ?
C9 C8 C13 C14 -175.5(3) . . . . ?
C12 C13 C14 C16 -87.6(4) . . . . ?
C8 C13 C14 C16 87.0(4) . . . . ?
O3 C15 C16 C17 -179.2(3) . . . . ?
C20 C15 C16 C17 1.4(5) . . . . ?
O3 C15 C16 C14 -2.5(5) . . . . ?
C20 C15 C16 C14 178.0(3) . . . . ?
C13 C14 C16 C15 -90.3(4) . . . . ?
C13 C14 C16 C17 86.4(4) . . . . ?
C15 C16 C17 C18 -1.1(5) . . . . ?
C14 C16 C17 C18 -177.9(3) . . . . ?
C16 C17 C18 C19 0.3(5) . . . . ?
C16 C17 C18 C41 177.6(3) . . . . ?
C17 C18 C19 C20 0.3(5) . . . . ?
C41 C18 C19 C20 -177.1(3) . . . . ?
C18 C19 C20 C15 0.0(5) . . . . ?
C18 C19 C20 C21 177.3(3) . . . . ?
O3 C15 C20 C19 179.7(3) . . . . ?
C16 C15 C20 C19 -0.8(5) . . . . ?
O3 C15 C20 C21 2.3(5) . . . . ?
C16 C15 C20 C21 -178.2(3) . . . . ?
C19 C20 C21 C23 -88.1(4) . . . . ?
C15 C20 C21 C23 89.2(4) . . . . ?
O4 C22 C23 C24 -178.3(3) . . . . ?
C27 C22 C23 C24 0.8(5) . . . . ?
O4 C22 C23 C21 -1.6(5) . . . . ?
C27 C22 C23 C21 177.5(3) . . . . ?
C20 C21 C23 C24 86.1(4) . . . . ?
C20 C21 C23 C22 -90.6(4) . . . . ?
C22 C23 C24 C25 -0.3(5) . . . . ?
C21 C23 C24 C25 -177.2(3) . . . . ?
C23 C24 C25 C26 -0.8(5) . . . . ?
C23 C24 C25 C47 178.1(3) . . . . ?
C24 C25 C26 C27 1.6(5) . . . . ?
C47 C25 C26 C27 -177.3(3) . . . . ?
C25 C26 C27 C22 -1.2(5) . . . . ?
C25 C26 C27 C28 173.6(3) . . . . ?
O4 C22 C27 C26 179.0(3) . . . . ?
C23 C22 C27 C26 -0.1(5) . . . . ?
O4 C22 C27 C28 4.4(5) . . . . ?
C23 C22 C27 C28 -174.7(3) . . . . ?
C26 C27 C28 C2 -86.0(4) . . . . ?
C22 C27 C28 C2 88.5(4) . . . . ?
C1 C2 C28 C27 -91.0(4) . . . . ?
C3 C2 C28 C27 85.7(4) . . . . ?
C3 C4 C29 O5 -167.9(4) . . . . ?
C5 C4 C29 O5 9.8(6) . . . . ?
C3 C4 C29 C30 10.2(6) . . . . ?
C5 C4 C29 C30 -172.1(4) . . . . ?
O5 C29 C30 C31 7.9(7) . . . . ?
C4 C29 C30 C31 -170.2(4) . . . . ?
C29 C30 C31 C32 72.3(7) . . . . ?
C30 C31 C32 C33 74.4(8) . . . . ?
C31 C32 C33 C34 70.7(9) . . . . ?
C10 C11 C35 O6 -175.8(4) . . . . ?
C12 C11 C35 O6 4.4(6) . . . . ?
C10 C11 C35 C36 4.0(6) . . . . ?
C12 C11 C35 C36 -175.8(3) . . . . ?
O6 C35 C36 C37 -7.1(6) . . . . ?
C11 C35 C36 C37 173.1(4) . . . . ?
C35 C36 C37 C38 171.9(6) . . . . ?
C35 C36 C37 C38B 161.8(9) . . . . ?
C36 C37 C38 C39 -75.7(9) . . . . ?
C38B C37 C38 C39 -46(3) . . . . ?
C37 C38 C39 C40 -166.1(6) . . . . ?
C38 C37 C38B C39B 43(3) . . . . ?
C36 C37 C38B C39B -163.2(11) . . . . ?
C17 C18 C41 O7 179.2(3) . . . . ?
C19 C18 C41 O7 -3.4(5) . . . . ?
C17 C18 C41 C42 1.1(5) . . . . ?
C19 C18 C41 C42 178.5(3) . . . . ?
O7 C41 C42 C43 6.6(6) . . . . ?
C18 C41 C42 C43 -175.3(4) . . . . ?
C41 C42 C43 C44 177.4(4) . . . . ?
C42 C43 C44 C45 179.9(4) . . . . ?
C43 C44 C45 C46 70.3(7) . . . . ?
C26 C25 C47 O8 -1.1(6) . . . . ?
C24 C25 C47 O8 180.0(4) . . . . ?
C26 C25 C47 C48 178.3(4) . . . . ?
C24 C25 C47 C48 -0.6(6) . . . . ?
O8 C47 C48 C49 99.6(5) . . . . ?
C25 C47 C48 C49 -79.9(5) . . . . ?
C47 C48 C49 C50 -163.8(3) . . . . ?
C48 C49 C50 C51 -177.5(4) . . . . ?
C49 C50 C51 C52 -172.1(4) . . . . ?
O1A C1A C2A C3A -179.7(3) . . . . ?
C6A C1A C2A C3A -1.1(5) . . . . ?
O1A C1A C2A C28A 4.7(5) . . . . ?
C6A C1A C2A C28A -176.7(3) . . . . ?
C1A C2A C3A C4A -0.3(5) . . . . ?
C28A C2A C3A C4A 175.5(3) . . . . ?
C2A C3A C4A C5A 0.6(5) . . . . ?
C2A C3A C4A C29A -179.4(3) . . . . ?
C3A C4A C5A C6A 0.4(5) . . . . ?
C29A C4A C5A C6A -179.6(3) . . . . ?
C4A C5A C6A C1A -1.6(5) . . . . ?
C4A C5A C6A C7A -178.0(3) . . . . ?
O1A C1A C6A C5A -179.3(3) . . . . ?
C2A C1A C6A C5A 2.0(5) . . . . ?
O1A C1A C6A C7A -3.0(5) . . . . ?
C2A C1A C6A C7A 178.3(3) . . . . ?
C5A C6A C7A C9A 86.0(4) . . . . ?
C1A C6A C7A C9A -90.3(4) . . . . ?
O2A C8A C9A C10A -179.9(3) . . . . ?
C13A C8A C9A C10A -0.1(5) . . . . ?
O2A C8A C9A C7A 3.3(5) . . . . ?
C13A C8A C9A C7A -176.9(3) . . . . ?
C6A C7A C9A C8A 87.9(4) . . . . ?
C6A C7A C9A C10A -88.9(4) . . . . ?
C8A C9A C10A C11A 0.5(5) . . . . ?
C7A C9A C10A C11A 177.4(3) . . . . ?
C9A C10A C11A C12A -0.3(5) . . . . ?
C9A C10A C11A C35A -178.3(3) . . . . ?
C10A C11A C12A C13A -0.4(5) . . . . ?
C35A C11A C12A C13A 177.7(3) . . . . ?
C11A C12A C13A C8A 0.8(5) . . . . ?
C11A C12A C13A C14A -176.3(3) . . . . ?
O2A C8A C13A C12A 179.3(3) . . . . ?
C9A C8A C13A C12A -0.5(5) . . . . ?
O2A C8A C13A C14A -3.6(5) . . . . ?
C9A C8A C13A C14A 176.6(3) . . . . ?
C12A C13A C14A C16A 88.6(4) . . . . ?
C8A C13A C14A C16A -88.4(4) . . . . ?
O3A C15A C16A C17A -179.5(3) . . . . ?
C20A C15A C16A C17A -1.1(5) . . . . ?
O3A C15A C16A C14A 2.3(5) . . . . ?
C20A C15A C16A C14A -179.2(3) . . . . ?
C13A C14A C16A C17A -86.9(4) . . . . ?
C13A C14A C16A C15A 91.2(4) . . . . ?
C15A C16A C17A C18A -0.1(5) . . . . ?
C14A C16A C17A C18A 178.1(3) . . . . ?
C16A C17A C18A C19A 1.0(5) . . . . ?
C16A C17A C18A C41A -178.2(3) . . . . ?
C17A C18A C19A C20A -0.8(5) . . . . ?
C41A C18A C19A C20A 178.4(3) . . . . ?
C18A C19A C20A C15A -0.3(5) . . . . ?
C18A C19A C20A C21A -176.3(3) . . . . ?
O3A C15A C20A C19A 179.8(3) . . . . ?
C16A C15A C20A C19A 1.3(5) . . . . ?
O3A C15A C20A C21A -4.2(5) . . . . ?
C16A C15A C20A C21A 177.3(3) . . . . ?
C19A C20A C21A C23A 88.6(4) . . . . ?
C15A C20A C21A C23A -87.3(4) . . . . ?
O4A C22A C23A C24A 177.7(3) . . . . ?
C27A C22A C23A C24A -1.7(5) . . . . ?
O4A C22A C23A C21A 2.0(5) . . . . ?
C27A C22A C23A C21A -177.4(3) . . . . ?
C20A C21A C23A C24A -85.1(4) . . . . ?
C20A C21A C23A C22A 90.6(4) . . . . ?
C22A C23A C24A C25A 1.2(5) . . . . ?
C21A C23A C24A C25A 177.1(3) . . . . ?
C23A C24A C25A C26A 0.4(6) . . . . ?
C23A C24A C25A C47A -177.5(3) . . . . ?
C24A C25A C26A C27A -1.7(6) . . . . ?
C47A C25A C26A C27A 176.3(3) . . . . ?
C25A C26A C27A C22A 1.3(5) . . . . ?
C25A C26A C27A C28A -173.7(3) . . . . ?
O4A C22A C27A C26A -178.9(3) . . . . ?
C23A C22A C27A C26A 0.5(5) . . . . ?
O4A C22A C27A C28A -4.0(5) . . . . ?
C23A C22A C27A C28A 175.4(3) . . . . ?
C3A C2A C28A C27A -85.9(4) . . . . ?
C1A C2A C28A C27A 89.7(4) . . . . ?
C26A C27A C28A C2A 85.5(4) . . . . ?
C22A C27A C28A C2A -89.3(4) . . . . ?
C3A C4A C29A O5A -177.2(3) . . . . ?
C5A C4A C29A O5A 2.8(5) . . . . ?
C3A C4A C29A C30A 2.3(5) . . . . ?
C5A C4A C29A C30A -177.6(3) . . . . ?
O5A C29A C30A C31A -107.2(5) . . . . ?
C4A C29A C30A C31A 73.3(5) . . . . ?
C29A C30A C31A C32A 65.4(5) . . . . ?
C30A C31A C32A C33A -176.0(4) . . . . ?
C31A C32A C33A C34A -177.4(5) . . . . ?
C10A C11A C35A O6A -177.5(4) . . . . ?
C12A C11A C35A O6A 4.4(5) . . . . ?
C10A C11A C35A C36A 4.1(5) . . . . ?
C12A C11A C35A C36A -174.0(3) . . . . ?
O6A C35A C36A C37A -2.3(6) . . . . ?
C11A C35A C36A C37A 176.1(4) . . . . ?
C35A C36A C37A C38A -162.7(7) . . . . ?
C36A C37A C38A C39A 166.7(10) . . . . ?
C37A C38A C39A C40A 178(2) . . . . ?
C19A C18A C41A O7A -12.0(5) . . . . ?
C17A C18A C41A O7A 167.2(3) . . . . ?
C19A C18A C41A C42A 168.5(3) . . . . ?
C17A C18A C41A C42A -12.3(5) . . . . ?
O7A C41A C42A C43A 6.3(5) . . . . ?
C18A C41A C42A C43A -174.2(3) . . . . ?
C41A C42A C43A C44A -176.3(3) . . . . ?
C42A C43A C44A C45A -170.8(4) . . . . ?
C43A C44A C45A C46A 179.4(4) . . . . ?
C24A C25A C47A O8A -174.9(4) . . . . ?
C26A C25A C47A O8A 7.1(6) . . . . ?
C24A C25A C47A C48A 10.9(7) . . . . ?
C26A C25A C47A C48A -167.1(5) . . . . ?
O8A C47A C48A C49A -7.4(10) . . . . ?
C25A C47A C48A C49A 166.8(7) . . . . ?
C47A C48A C49A C50A -170.9(6) . . . . ?
C48A C49A C50A C51A 77.2(11) . . . . ?
C49A C50A C51A C52A 163.2(7) . . . . ?
O1H C1H C2H C3H -175.2(4) . . . . ?
C6H C1H C2H C3H -56.7(5) . . . . ?
O1H C1H C2H C8H 58.0(5) . . . . ?
C6H C1H C2H C8H 176.6(4) . . . . ?
C1H C2H C3H C4H 58.7(5) . . . . ?
C8H C2H C3H C4H -175.1(4) . . . . ?
C2H C3H C4H C5H -57.7(6) . . . . ?
C3H C4H C5H C6H 52.6(6) . . . . ?
C3H C4H C5H C7H 176.5(5) . . . . ?
C7H C5H C6H C1H -176.3(5) . . . . ?
C4H C5H C6H C1H -52.4(6) . . . . ?
O1H C1H C6H C5H 178.0(4) . . . . ?
C2H C1H C6H C5H 55.0(6) . . . . ?
C3H C2H C8H C9H -57.8(5) . . . . ?
C1H C2H C8H C9H 67.0(5) . . . . ?
C3H C2H C8H C10H 68.5(5) . . . . ?
C1H C2H C8H C10H -166.6(4) . . . . ?
O1G C1G C2G C3G -177.5(4) . . . . ?
C6G C1G C2G C3G -53.3(5) . . . . ?
O1G C1G C2G C8G 53.3(5) . . . . ?
C6G C1G C2G C8G 177.5(4) . . . . ?
C8G C2G C3G C4G -178.7(4) . . . . ?
C1G C2G C3G C4G 53.0(5) . . . . ?
C2G C3G C4G C5G -55.9(5) . . . . ?
C3G C4G C5G C7G -178.7(4) . . . . ?
C3G C4G C5G C6G 56.8(5) . . . . ?
C7G C5G C6G C1G 177.2(4) . . . . ?
C4G C5G C6G C1G -58.4(5) . . . . ?
O1G C1G C6G C5G -179.2(3) . . . . ?
C2G C1G C6G C5G 58.0(5) . . . . ?
C3G C2G C8G C9G 66.7(6) . . . . ?
C1G C2G C8G C9G -166.8(5) . . . . ?
C3G C2G C8G C10G -57.0(6) . . . . ?
C1G C2G C8G C10G 69.5(6) . . . . ?
